data_4128915
loop_
_publ_author_name
'Haut, Franz-Lucas'
'Habiger, Christoph'
'Speck, Klaus'
'Wurst, Klaus'
'Mayer, Peter'
'Korber, Johannes Nepomuk'
'M\"uller, Thomas'
'Magauer, Thomas'

_publ_section_title
;
 Synthetic Entry to Polyfunctionalized Molecules through the
 [3+2]-Cycloaddition of Thiocarbonyl Ylides.
;
_journal_issue 34
_journal_name_full 'Journal of the American Chemical Society'
_journal_page_first 13352
_journal_page_last 13357
_journal_paper_doi 10.1021/jacs.9b07729
_journal_volume 141
_journal_year 2019
_chemical_absolute_configuration abs
_chemical_formula_sum 'C40 H76 O5 S Si3'
_chemical_formula_weight 753.33
_space_group_crystal_system monoclinic
_space_group_IT_number 4
_space_group_name_Hall 'P 2yb'
_space_group_name_H-M_alt 'P 1 21 1'
_atom_sites_solution_hydrogens geom
_audit_creation_method SHELXL-2014/7
_cell_angle_alpha 90
_cell_angle_beta 101.5185(17)
_cell_angle_gamma 90
_cell_formula_units_Z 6
_cell_length_a 9.5103(6)
_cell_length_b 34.984(2)
_cell_length_c 21.4829(14)
_cell_measurement_reflns_used 9989
_cell_measurement_temperature 183(2)
_cell_measurement_theta_max 23.5
_cell_measurement_theta_min 2.5
_cell_volume 7003.6(8)
_computing_cell_refinement 'Bruker SAINT-V 8.34A'
_computing_data_collection 'Bruker Apex III'
_computing_data_reduction 'Bruker SAINT-V 8.34A'
_computing_structure_refinement 'SHELXL-2014/7 (Sheldrick, 2014)'
_computing_structure_solution 'SHELXTL-XT-2014/4 (Bruker AXS, 2014)'
_diffrn_ambient_temperature 183(2)
_diffrn_detector_area_resol_mean 10.4
_diffrn_measured_fraction_theta_full 0.998
_diffrn_measured_fraction_theta_max 0.998
_diffrn_measurement_device_type 'Bruker D8 QUEST PHOTON 100'
_diffrn_measurement_method '\f and \w scans'
_diffrn_radiation_monochromator 'multi layered optics'
_diffrn_radiation_type MoK\a
_diffrn_radiation_wavelength 0.71073
_diffrn_reflns_av_R_equivalents 0.0473
_diffrn_reflns_av_unetI/netI 0.0424
_diffrn_reflns_Laue_measured_fraction_full 0.998
_diffrn_reflns_Laue_measured_fraction_max 0.998
_diffrn_reflns_limit_h_max 9
_diffrn_reflns_limit_h_min -10
_diffrn_reflns_limit_k_max 38
_diffrn_reflns_limit_k_min -38
_diffrn_reflns_limit_l_max 23
_diffrn_reflns_limit_l_min -23
_diffrn_reflns_number 88070
_diffrn_reflns_point_group_measured_fraction_full 0.998
_diffrn_reflns_point_group_measured_fraction_max 0.998
_diffrn_reflns_theta_full 23.000
_diffrn_reflns_theta_max 23.000
_diffrn_reflns_theta_min 2.258
_diffrn_source 'Incoatec Microfocus'
_exptl_absorpt_coefficient_mu 0.183
_exptl_absorpt_correction_T_max 0.958
_exptl_absorpt_correction_T_min 0.882
_exptl_absorpt_correction_type multi-scan
_exptl_absorpt_process_details 'Bruker SADABS-2014/5)'
_exptl_crystal_colour colourless
_exptl_crystal_density_diffrn 1.072
_exptl_crystal_description prism
_exptl_crystal_F_000 2484
_exptl_crystal_size_max 0.190
_exptl_crystal_size_mid 0.180
_exptl_crystal_size_min 0.080
_refine_diff_density_max 1.347
_refine_diff_density_min -0.867
_refine_diff_density_rms 0.072
_refine_ls_abs_structure_details
;
 Flack x determined using 5756 quotients [(I+)-(I-)]/[(I+)+(I-)]
 (Parsons, Flack and Wagner, Acta Cryst. B69 (2013) 249-259).
;
_refine_ls_abs_structure_Flack -0.01(2)
_refine_ls_extinction_method none
_refine_ls_goodness_of_fit_ref 1.036
_refine_ls_hydrogen_treatment constr
_refine_ls_matrix_type full
_refine_ls_number_parameters 1314
_refine_ls_number_reflns 19490
_refine_ls_number_restraints 15
_refine_ls_restrained_S_all 1.041
_refine_ls_R_factor_all 0.1204
_refine_ls_R_factor_gt 0.0926
_refine_ls_shift/su_max 0.000
_refine_ls_shift/su_mean 0.000
_refine_ls_structure_factor_coef Fsqd
_refine_ls_weighting_details 'w=1/[\s^2^(Fo^2^)+(0.1621P)^2^+8.2992P] where P=(Fo^2^+2Fc^2^)/3'
_refine_ls_weighting_scheme calc
_refine_ls_wR_factor_gt 0.2484
_refine_ls_wR_factor_ref 0.2724
_reflns_Friedel_coverage 0.962
_reflns_Friedel_fraction_full 0.998
_reflns_Friedel_fraction_max 0.998
_reflns_number_gt 14614
_reflns_number_total 19490
_reflns_threshold_expression 'I > 2\s(I)'
_cod_data_source_file CCDC1921469_(-)-8z.cif
_cod_data_source_block mar19-5
_cod_original_cell_volume 7003.5(8)
_cod_original_sg_symbol_H-M 'P 21'
_cod_database_code 4128915
_shelx_shelxl_version_number 2014/7
_shelx_space_group_comment
;
The symmetry employed for this shelxl refinement is uniquely defined
by the following loop, which should always be used as a source of
symmetry information in preference to the above space-group names.
They are only intended as comments.
;
_shelx_estimated_absorpt_t_min 0.966
_shelx_estimated_absorpt_t_max 0.986

loop_
_space_group_symop_operation_xyz
'x, y, z'
'-x, y+1/2, -z'

loop_
_atom_site_label
_atom_site_type_symbol
_atom_site_fract_x
_atom_site_fract_y
_atom_site_fract_z
_atom_site_U_iso_or_equiv
_atom_site_adp_type
_atom_site_occupancy
_atom_site_site_symmetry_order
_atom_site_calc_flag
_atom_site_refinement_flags_posn
_atom_site_refinement_flags_adp
_atom_site_refinement_flags_occupancy
_atom_site_disorder_assembly
_atom_site_disorder_group
Si1 Si -0.0261(4) 0.27563(9) 0.85370(16) 0.0635(9) Uani 1 1 d . . . . .
Si2 Si 0.4889(3) 0.40521(9) 0.87164(16) 0.0645(8) Uani 1 1 d . . . . .
Si3 Si 0.1475(3) 0.23311(12) 0.39790(18) 0.0766(10) Uani 1 1 d D . . . .
Si4 Si 0.9928(3) 0.44555(9) 0.13852(14) 0.0595(8) Uani 1 1 d . . . . .
Si5 Si 0.4760(3) 0.57559(9) 0.12527(15) 0.0619(8) Uani 1 1 d . . . . .
Si6 Si 0.8485(4) 0.4235(2) 0.5691(3) 0.139(2) Uani 1 1 d D . . . .
Si7 Si -0.0487(3) 0.60744(8) 0.85848(12) 0.0515(7) Uani 1 1 d . . . . .
Si8 Si 0.4827(4) 0.73681(9) 0.86956(15) 0.0745(10) Uani 1 1 d . . . . .
S1 S 0.7779(4) 0.27483(14) 0.5826(2) 0.1119(15) Uani 1 1 d . . . . .
S2 S 0.1972(3) 0.43826(11) 0.40534(17) 0.0850(10) Uani 1 1 d . . . . .
S3 S 0.7477(3) 0.60125(12) 0.59622(17) 0.0918(11) Uani 1 1 d . . . . .
O1 O 0.6726(8) 0.1977(3) 0.4659(3) 0.072(2) Uani 1 1 d . . . . .
O2 O 0.5658(8) 0.2380(2) 0.3902(3) 0.0643(19) Uani 1 1 d . . . . .
O3 O 0.1254(7) 0.27572(19) 0.8305(3) 0.0527(17) Uani 1 1 d . . . . .
O4 O 0.3895(7) 0.36867(18) 0.8413(3) 0.0516(16) Uani 1 1 d . . . . .
O5 O 0.3048(7) 0.2416(2) 0.4468(3) 0.0540(17) Uani 1 1 d . . . . .
O6 O 0.3161(9) 0.3649(3) 0.5323(4) 0.075(2) Uani 1 1 d . . . . .
O7 O 0.4130(8) 0.4089(3) 0.6025(4) 0.074(2) Uani 1 1 d . . . . .
O8 O 0.8397(6) 0.44534(19) 0.1617(3) 0.0528(16) Uani 1 1 d . . . . .
O9 O 0.5783(7) 0.53975(17) 0.1536(3) 0.0506(16) Uani 1 1 d . . . . .
O10 O 0.6733(7) 0.4142(3) 0.5498(3) 0.069(2) Uani 1 1 d . . . . .
O11 O 0.6382(9) 0.5317(3) 0.4634(4) 0.077(2) Uani 1 1 d . . . . .
O12 O 0.5520(9) 0.5781(3) 0.3947(4) 0.079(2) Uani 1 1 d . . . . .
O13 O 0.1016(6) 0.60764(19) 0.8333(3) 0.0528(16) Uani 1 1 d . . . . .
O14 O 0.3685(8) 0.70176(18) 0.8423(3) 0.0573(17) Uani 1 1 d . . . . .
O15 O 0.2836(7) 0.5825(3) 0.4420(3) 0.079(2) Uani 1 1 d . . . . .
C1 C 0.2852(14) 0.1944(4) 0.6203(7) 0.091(4) Uani 1 1 d . . . . .
H1A H 0.2602 0.2051 0.5789 0.110 Uiso 1 1 calc R U . . .
H1B H 0.2510 0.1698 0.6286 0.110 Uiso 1 1 calc R U . . .
C2 C 0.3686(11) 0.2140(3) 0.6669(5) 0.055(3) Uani 1 1 d . . . . .
C3 C 0.3939(14) 0.2021(3) 0.7353(6) 0.069(3) Uani 1 1 d . . . . .
H3A H 0.4983 0.1994 0.7519 0.083 Uiso 1 1 calc R U . . .
H3B H 0.3484 0.1770 0.7387 0.083 Uiso 1 1 calc R U . . .
C4 C 0.3325(11) 0.2312(3) 0.7746(5) 0.052(2) Uani 1 1 d . . . . .
H4A H 0.3600 0.2243 0.8201 0.062 Uiso 1 1 calc R U . . .
H4B H 0.2265 0.2308 0.7626 0.062 Uiso 1 1 calc R U . . .
C5 C 0.3876(8) 0.2719(2) 0.7647(4) 0.0356(19) Uani 1 1 d . . . . .
H5 H 0.4945 0.2695 0.7750 0.043 Uiso 1 1 calc R U . . .
C6 C 0.3526(9) 0.3011(2) 0.8144(4) 0.0357(19) Uani 1 1 d . . . . .
C7 C 0.4237(10) 0.3392(3) 0.8012(4) 0.043(2) Uani 1 1 d . . . . .
H7 H 0.5301 0.3354 0.8113 0.051 Uiso 1 1 calc R U . . .
C8 C 0.3818(12) 0.3519(3) 0.7325(4) 0.052(2) Uani 1 1 d . . . . .
H8A H 0.2772 0.3568 0.7221 0.063 Uiso 1 1 calc R U . . .
H8B H 0.4317 0.3761 0.7270 0.063 Uiso 1 1 calc R U . . .
C9 C 0.4188(11) 0.3226(2) 0.6878(4) 0.046(2) Uani 1 1 d . . . . .
H9A H 0.5245 0.3198 0.6956 0.056 Uiso 1 1 calc R U . . .
H9B H 0.3868 0.3320 0.6437 0.056 Uiso 1 1 calc R U . . .
C10 C 0.3521(9) 0.2836(3) 0.6937(4) 0.041(2) Uani 1 1 d . . . . .
C11 C 0.4279(10) 0.2529(3) 0.6589(4) 0.044(2) Uani 1 1 d . . . . .
H11 H 0.5300 0.2522 0.6823 0.052 Uiso 1 1 calc R U . . .
C12 C 0.4341(10) 0.2637(3) 0.5891(4) 0.054(3) Uani 1 1 d . . . . .
H12A H 0.3351 0.2636 0.5636 0.064 Uiso 1 1 calc R U . . .
H12B H 0.4710 0.2902 0.5887 0.064 Uiso 1 1 calc R U . . .
C13 C 0.5264(10) 0.2378(3) 0.5568(4) 0.052(2) Uani 1 1 d . . . . .
H13 H 0.4778 0.2124 0.5480 0.063 Uiso 1 1 calc R U . . .
C14 C 0.6761(12) 0.2316(4) 0.5937(5) 0.076(4) Uani 1 1 d . . . . .
H14A H 0.7196 0.2089 0.5777 0.091 Uiso 1 1 calc R U . . .
H14B H 0.6754 0.2278 0.6393 0.091 Uiso 1 1 calc R U . . .
C15 C 0.6551(12) 0.2881(3) 0.5092(6) 0.071(3) Uani 1 1 d . . . . .
H15A H 0.6059 0.3124 0.5149 0.085 Uiso 1 1 calc R U . . .
H15B H 0.7082 0.2914 0.4743 0.085 Uiso 1 1 calc R U . . .
C16 C 0.5460(10) 0.2556(3) 0.4937(4) 0.048(2) Uani 1 1 d . . . . .
C17 C 0.4103(11) 0.2683(3) 0.4478(4) 0.053(2) Uani 1 1 d . . . . .
H17 H 0.3785 0.2942 0.4589 0.063 Uiso 1 1 calc R U . . .
C18 C 0.4672(13) 0.2691(4) 0.3857(5) 0.065(3) Uani 1 1 d . . . . .
H18A H 0.3877 0.2658 0.3486 0.078 Uiso 1 1 calc R U . . .
H18B H 0.5161 0.2936 0.3813 0.078 Uiso 1 1 calc R U . . .
C19 C 0.6041(11) 0.2268(4) 0.4511(5) 0.057(3) Uani 1 1 d . . . . .
C20 C 0.1933(10) 0.3089(3) 0.8141(4) 0.047(2) Uani 1 1 d . . . . .
H20A H 0.1851 0.3296 0.8447 0.057 Uiso 1 1 calc R U . . .
H20B H 0.1449 0.3176 0.7713 0.057 Uiso 1 1 calc R U . . .
C21 C 0.4224(10) 0.2889(3) 0.8810(4) 0.053(2) Uani 1 1 d . . . . .
H21A H 0.5244 0.2837 0.8828 0.080 Uiso 1 1 calc R U . . .
H21B H 0.4126 0.3094 0.9110 0.080 Uiso 1 1 calc R U . . .
H21C H 0.3755 0.2657 0.8924 0.080 Uiso 1 1 calc R U . . .
C22 C 0.1907(10) 0.2847(3) 0.6639(4) 0.060(3) Uani 1 1 d . . . . .
H22A H 0.1487 0.2594 0.6679 0.090 Uiso 1 1 calc R U . . .
H22B H 0.1431 0.3037 0.6860 0.090 Uiso 1 1 calc R U . . .
H22C H 0.1778 0.2915 0.6189 0.090 Uiso 1 1 calc R U . . .
C23 C -0.1578(18) 0.3024(8) 0.7997(15) 0.257(19) Uani 1 1 d . . . . .
H23A H -0.2489 0.3021 0.8144 0.386 Uiso 1 1 calc R U . . .
H23B H -0.1250 0.3289 0.7978 0.386 Uiso 1 1 calc R U . . .
H23C H -0.1715 0.2909 0.7573 0.386 Uiso 1 1 calc R U . . .
C24 C 0.001(3) 0.2988(6) 0.9339(11) 0.203(14) Uani 1 1 d . . . . .
H24A H -0.0900 0.2990 0.9488 0.305 Uiso 1 1 calc R U . . .
H24B H 0.0728 0.2844 0.9640 0.305 Uiso 1 1 calc R U . . .
H24C H 0.0344 0.3251 0.9310 0.305 Uiso 1 1 calc R U . . .
C25 C -0.0733(12) 0.2256(4) 0.8634(7) 0.076(3) Uani 1 1 d . . . . .
C26 C -0.2122(14) 0.2211(4) 0.8870(7) 0.090(4) Uani 1 1 d . . . . .
H26A H -0.2895 0.2344 0.8581 0.135 Uiso 1 1 calc R U . . .
H26B H -0.2358 0.1939 0.8884 0.135 Uiso 1 1 calc R U . . .
H26C H -0.2011 0.2321 0.9296 0.135 Uiso 1 1 calc R U . . .
C27 C 0.0424(19) 0.2055(6) 0.9074(13) 0.178(12) Uani 1 1 d . . . . .
H27A H 0.1328 0.2082 0.8925 0.267 Uiso 1 1 calc R U . . .
H27B H 0.0529 0.2165 0.9500 0.267 Uiso 1 1 calc R U . . .
H27C H 0.0182 0.1783 0.9088 0.267 Uiso 1 1 calc R U . . .
C28 C -0.097(3) 0.2068(8) 0.7966(12) 0.225(17) Uani 1 1 d . . . . .
H28A H -0.1738 0.2203 0.7678 0.337 Uiso 1 1 calc R U . . .
H28B H -0.0081 0.2083 0.7802 0.337 Uiso 1 1 calc R U . . .
H28C H -0.1240 0.1800 0.7998 0.337 Uiso 1 1 calc R U . . .
C29 C 0.576(2) 0.4289(5) 0.8124(9) 0.149(9) Uani 1 1 d . . . . .
H29A H 0.6344 0.4504 0.8323 0.224 Uiso 1 1 calc R U . . .
H29B H 0.6383 0.4105 0.7963 0.224 Uiso 1 1 calc R U . . .
H29C H 0.5029 0.4383 0.7771 0.224 Uiso 1 1 calc R U . . .
C30 C 0.625(2) 0.3891(6) 0.9396(11) 0.190(12) Uani 1 1 d . . . . .
H30A H 0.6845 0.4109 0.9576 0.285 Uiso 1 1 calc R U . . .
H30B H 0.5780 0.3781 0.9720 0.285 Uiso 1 1 calc R U . . .
H30C H 0.6863 0.3697 0.9254 0.285 Uiso 1 1 calc R U . . .
C31 C 0.3605(14) 0.4392(3) 0.8981(5) 0.067(3) Uani 1 1 d . . . . .
C32 C 0.4347(19) 0.4772(4) 0.9200(8) 0.106(5) Uani 1 1 d . . . . .
H32A H 0.5137 0.4726 0.9562 0.158 Uiso 1 1 calc R U . . .
H32B H 0.4725 0.4886 0.8851 0.158 Uiso 1 1 calc R U . . .
H32C H 0.3653 0.4947 0.9329 0.158 Uiso 1 1 calc R U . . .
C33 C 0.3004(19) 0.4203(5) 0.9526(7) 0.119(6) Uani 1 1 d . . . . .
H33A H 0.3788 0.4161 0.9891 0.179 Uiso 1 1 calc R U . . .
H33B H 0.2283 0.4371 0.9650 0.179 Uiso 1 1 calc R U . . .
H33C H 0.2562 0.3957 0.9380 0.179 Uiso 1 1 calc R U . . .
C34 C 0.2368(17) 0.4455(4) 0.8418(9) 0.119(6) Uani 1 1 d . . . . .
H34A H 0.1909 0.4210 0.8286 0.179 Uiso 1 1 calc R U . . .
H34B H 0.1664 0.4629 0.8543 0.179 Uiso 1 1 calc R U . . .
H34C H 0.2737 0.4567 0.8065 0.179 Uiso 1 1 calc R U . . .
C35 C 0.1684(16) 0.2080(4) 0.3230(7) 0.098(5) Uani 1 1 d . . . . .
H35A H 0.0736 0.2037 0.2961 0.147 Uiso 1 1 calc R U . . .
H35B H 0.2264 0.2238 0.3000 0.147 Uiso 1 1 calc R U . . .
H35C H 0.2162 0.1834 0.3337 0.147 Uiso 1 1 calc R U . . .
C36 C 0.0540(12) 0.2019(4) 0.4460(6) 0.085(4) Uani 1 1 d . . . . .
H36A H -0.0409 0.1951 0.4213 0.127 Uiso 1 1 calc R U . . .
H36B H 0.1103 0.1786 0.4574 0.127 Uiso 1 1 calc R U . . .
H36C H 0.0431 0.2154 0.4847 0.127 Uiso 1 1 calc R U . . .
C37 C 0.0513(16) 0.2764(4) 0.3778(7) 0.095(4) Uiso 1 1 d D . . . .
C38 C -0.1053(13) 0.2657(4) 0.3381(7) 0.096(5) Uani 1 1 d . . . . .
H38A H -0.1543 0.2491 0.3637 0.144 Uiso 1 1 calc R U . . .
H38B H -0.1612 0.2891 0.3271 0.144 Uiso 1 1 calc R U . . .
H38C H -0.0959 0.2523 0.2990 0.144 Uiso 1 1 calc R U . . .
C39 C 0.1159(19) 0.3026(4) 0.3313(8) 0.105(5) Uani 1 1 d . . . . .
H39A H 0.2128 0.3106 0.3519 0.157 Uiso 1 1 calc R U . . .
H39B H 0.1203 0.2884 0.2925 0.157 Uiso 1 1 calc R U . . .
H39C H 0.0550 0.3252 0.3206 0.157 Uiso 1 1 calc R U . . .
C40 C 0.046(2) 0.2984(5) 0.4443(9) 0.132(7) Uani 1 1 d . . . . .
H40A H 0.0053 0.2813 0.4723 0.197 Uiso 1 1 calc R U . . .
H40B H 0.1436 0.3058 0.4652 0.197 Uiso 1 1 calc R U . . .
H40C H -0.0136 0.3214 0.4355 0.197 Uiso 1 1 calc R U . . .
C41 C 0.6746(12) 0.3594(4) 0.3643(7) 0.081(4) Uani 1 1 d . . . . .
H41A H 0.7133 0.3361 0.3524 0.097 Uiso 1 1 calc R U . . .
H41B H 0.6940 0.3672 0.4075 0.097 Uiso 1 1 calc R U . . .
C42 C 0.5907(11) 0.3817(3) 0.3192(6) 0.058(3) Uani 1 1 d . . . . .
C43 C 0.5563(13) 0.3708(3) 0.2502(5) 0.065(3) Uani 1 1 d . . . . .
H43A H 0.4510 0.3703 0.2347 0.078 Uiso 1 1 calc R U . . .
H43B H 0.5946 0.3450 0.2444 0.078 Uiso 1 1 calc R U . . .
C44 C 0.6247(12) 0.4002(2) 0.2126(5) 0.055(3) Uani 1 1 d . . . . .
H44A H 0.5970 0.3945 0.1667 0.066 Uiso 1 1 calc R U . . .
H44B H 0.7305 0.3985 0.2250 0.066 Uiso 1 1 calc R U . . .
C45 C 0.5761(9) 0.4413(2) 0.2253(4) 0.0374(19) Uani 1 1 d . . . . .
H45 H 0.4689 0.4398 0.2160 0.045 Uiso 1 1 calc R U . . .
C46 C 0.6104(8) 0.4721(2) 0.1777(4) 0.0349(19) Uani 1 1 d . . . . .
C47 C 0.5444(10) 0.5096(2) 0.1936(4) 0.043(2) Uani 1 1 d . . . . .
H47 H 0.4377 0.5065 0.1850 0.051 Uiso 1 1 calc R U . . .
C48 C 0.5933(12) 0.5207(3) 0.2629(4) 0.055(3) Uani 1 1 d . . . . .
H48A H 0.6986 0.5244 0.2721 0.066 Uiso 1 1 calc R U . . .
H48B H 0.5483 0.5454 0.2706 0.066 Uiso 1 1 calc R U . . .
C49 C 0.5549(12) 0.4911(2) 0.3071(4) 0.051(2) Uani 1 1 d . . . . .
H49A H 0.4491 0.4893 0.3006 0.061 Uiso 1 1 calc R U . . .
H49B H 0.5913 0.4994 0.3514 0.061 Uiso 1 1 calc R U . . .
C50 C 0.6160(9) 0.4514(3) 0.2977(4) 0.044(2) Uani 1 1 d . . . . .
C51 C 0.5384(9) 0.4210(2) 0.3321(4) 0.040(2) Uani 1 1 d . . . . .
H51 H 0.4351 0.4218 0.3105 0.048 Uiso 1 1 calc R U . . .
C52 C 0.5413(10) 0.4306(3) 0.4025(4) 0.047(2) Uani 1 1 d . . . . .
H52A H 0.6423 0.4300 0.4257 0.057 Uiso 1 1 calc R U . . .
H52B H 0.5062 0.4571 0.4048 0.057 Uiso 1 1 calc R U . . .
C53 C 0.4531(9) 0.4044(3) 0.4367(4) 0.044(2) Uani 1 1 d . . . . .
H53 H 0.5072 0.3801 0.4481 0.052 Uiso 1 1 calc R U . . .
C54 C 0.3032(11) 0.3950(3) 0.3994(5) 0.060(3) Uani 1 1 d . . . . .
H54A H 0.2626 0.3727 0.4183 0.072 Uiso 1 1 calc R U . . .
H54B H 0.3055 0.3891 0.3545 0.072 Uiso 1 1 calc R U . . .
C55 C 0.3127(11) 0.4547(3) 0.4778(5) 0.064(3) Uani 1 1 d . . . . .
H55A H 0.3569 0.4795 0.4705 0.077 Uiso 1 1 calc R U . . .
H55B H 0.2567 0.4581 0.5116 0.077 Uiso 1 1 calc R U . . .
C56 C 0.4304(9) 0.4240(3) 0.4978(4) 0.049(2) Uani 1 1 d . . . . .
C57 C 0.5590(10) 0.4410(4) 0.5420(4) 0.060(3) Uani 1 1 d . . . . .
H57 H 0.5862 0.4667 0.5281 0.072 Uiso 1 1 calc R U . . .
C58 C 0.4990(13) 0.4423(5) 0.6053(5) 0.087(4) Uani 1 1 d . . . . .
H58A H 0.5782 0.4417 0.6430 0.104 Uiso 1 1 calc R U . . .
H58B H 0.4408 0.4656 0.6070 0.104 Uiso 1 1 calc R U . . .
C59 C 0.3754(11) 0.3950(4) 0.5433(4) 0.058(3) Uani 1 1 d . . . . .
C60 C 0.7715(9) 0.4786(3) 0.1779(4) 0.049(2) Uani 1 1 d . . . . .
H60A H 0.7809 0.4992 0.1472 0.059 Uiso 1 1 calc R U . . .
H60B H 0.8203 0.4873 0.2206 0.059 Uiso 1 1 calc R U . . .
C61 C 0.5398(10) 0.4610(3) 0.1107(4) 0.054(2) Uani 1 1 d . . . . .
H61A H 0.5807 0.4368 0.0995 0.081 Uiso 1 1 calc R U . . .
H61B H 0.4364 0.4579 0.1080 0.081 Uiso 1 1 calc R U . . .
H61C H 0.5566 0.4810 0.0812 0.081 Uiso 1 1 calc R U . . .
C62 C 0.7795(10) 0.4510(4) 0.3257(5) 0.067(3) Uani 1 1 d . . . . .
H62A H 0.8186 0.4257 0.3197 0.101 Uiso 1 1 calc R U . . .
H62B H 0.8272 0.4702 0.3039 0.101 Uiso 1 1 calc R U . . .
H62C H 0.7959 0.4570 0.3711 0.101 Uiso 1 1 calc R U . . .
C63 C 0.965(2) 0.4683(5) 0.0591(8) 0.140(8) Uani 1 1 d . . . . .
H63A H 1.0559 0.4687 0.0442 0.210 Uiso 1 1 calc R U . . .
H63B H 0.8938 0.4536 0.0291 0.210 Uiso 1 1 calc R U . . .
H63C H 0.9305 0.4945 0.0618 0.210 Uiso 1 1 calc R U . . .
C64 C 1.1250(15) 0.4724(5) 0.1964(10) 0.155(9) Uani 1 1 d . . . . .
H64A H 1.2173 0.4726 0.1826 0.232 Uiso 1 1 calc R U . . .
H64B H 1.0913 0.4987 0.1991 0.232 Uiso 1 1 calc R U . . .
H64C H 1.1367 0.4602 0.2381 0.232 Uiso 1 1 calc R U . . .
C65 C 1.0461(11) 0.3949(4) 0.1321(5) 0.067(3) Uani 1 1 d . . . . .
C66 C 0.9273(15) 0.3744(5) 0.0876(9) 0.120(6) Uani 1 1 d . . . . .
H66A H 0.8376 0.3770 0.1031 0.179 Uiso 1 1 calc R U . . .
H66B H 0.9154 0.3857 0.0451 0.179 Uiso 1 1 calc R U . . .
H66C H 0.9517 0.3473 0.0857 0.179 Uiso 1 1 calc R U . . .
C67 C 1.066(2) 0.3775(6) 0.1987(9) 0.147(9) Uani 1 1 d . . . . .
H67A H 1.1434 0.3909 0.2274 0.221 Uiso 1 1 calc R U . . .
H67B H 0.9767 0.3800 0.2145 0.221 Uiso 1 1 calc R U . . .
H67C H 1.0908 0.3504 0.1969 0.221 Uiso 1 1 calc R U . . .
C68 C 1.1866(13) 0.3913(4) 0.1093(7) 0.087(4) Uani 1 1 d . . . . .
H68A H 1.2624 0.4048 0.1387 0.131 Uiso 1 1 calc R U . . .
H68B H 1.2121 0.3643 0.1074 0.131 Uiso 1 1 calc R U . . .
H68C H 1.1758 0.4026 0.0668 0.131 Uiso 1 1 calc R U . . .
C69 C 0.330(2) 0.5572(6) 0.0595(12) 0.188(12) Uani 1 1 d . . . . .
H69A H 0.2669 0.5784 0.0418 0.282 Uiso 1 1 calc R U . . .
H69B H 0.3728 0.5459 0.0260 0.282 Uiso 1 1 calc R U . . .
H69C H 0.2733 0.5378 0.0765 0.282 Uiso 1 1 calc R U . . .
C70 C 0.396(2) 0.5998(5) 0.1873(8) 0.135(8) Uani 1 1 d . . . . .
H70A H 0.3358 0.6211 0.1681 0.202 Uiso 1 1 calc R U . . .
H70B H 0.3378 0.5815 0.2055 0.202 Uiso 1 1 calc R U . . .
H70C H 0.4731 0.6096 0.2208 0.202 Uiso 1 1 calc R U . . .
C71 C 0.5962(14) 0.6098(3) 0.0957(5) 0.069(3) Uani 1 1 d . . . . .
C72 C 0.523(2) 0.6465(4) 0.0743(8) 0.112(6) Uani 1 1 d . . . . .
H72A H 0.4380 0.6414 0.0413 0.167 Uiso 1 1 calc R U . . .
H72B H 0.4940 0.6591 0.1104 0.167 Uiso 1 1 calc R U . . .
H72C H 0.5890 0.6631 0.0571 0.167 Uiso 1 1 calc R U . . .
C73 C 0.7297(18) 0.6175(5) 0.1474(10) 0.128(6) Uani 1 1 d . . . . .
H73A H 0.7773 0.5932 0.1613 0.192 Uiso 1 1 calc R U . . .
H73B H 0.7960 0.6340 0.1304 0.192 Uiso 1 1 calc R U . . .
H73C H 0.7011 0.6301 0.1837 0.192 Uiso 1 1 calc R U . . .
C74 C 0.655(2) 0.5901(5) 0.0415(8) 0.137(8) Uani 1 1 d . . . . .
H74A H 0.7020 0.5661 0.0571 0.206 Uiso 1 1 calc R U . . .
H74B H 0.5751 0.5847 0.0059 0.206 Uiso 1 1 calc R U . . .
H74C H 0.7239 0.6070 0.0271 0.206 Uiso 1 1 calc R U . . .
C75 C 0.8982(15) 0.4644(4) 0.5270(7) 0.098(4) Uani 1 1 d . . . . .
H75A H 1.0017 0.4688 0.5397 0.147 Uiso 1 1 calc R U . . .
H75B H 0.8736 0.4595 0.4811 0.147 Uiso 1 1 calc R U . . .
H75C H 0.8462 0.4870 0.5371 0.147 Uiso 1 1 calc R U . . .
C76 C 0.9245(14) 0.3730(5) 0.5372(8) 0.121(6) Uani 1 1 d . . . . .
H76A H 1.0296 0.3736 0.5452 0.181 Uiso 1 1 calc R U . . .
H76B H 0.8930 0.3513 0.5599 0.181 Uiso 1 1 calc R U . . .
H76C H 0.8869 0.3702 0.4915 0.181 Uiso 1 1 calc R U . . .
C77 C 0.9235(14) 0.4198(5) 0.6476(8) 0.142(8) Uani 1 1 d D . . . .
C78 C 0.861(3) 0.3828(7) 0.6744(11) 0.207(13) Uani 1 1 d D . . . .
H78A H 0.7568 0.3852 0.6694 0.311 Uiso 1 1 calc R U . . .
H78B H 0.8837 0.3603 0.6510 0.311 Uiso 1 1 calc R U . . .
H78C H 0.9043 0.3798 0.7196 0.311 Uiso 1 1 calc R U . . .
C79 C 1.0922(13) 0.4178(6) 0.6543(8) 0.131(7) Uani 1 1 d D . . . .
H79A H 1.1263 0.4413 0.6372 0.196 Uiso 1 1 calc R U . . .
H79B H 1.1377 0.4152 0.6992 0.196 Uiso 1 1 calc R U . . .
H79C H 1.1171 0.3957 0.6306 0.196 Uiso 1 1 calc R U . . .
C80 C 0.882(2) 0.4613(5) 0.6744(10) 0.152(8) Uani 1 1 d D . . . .
H80A H 0.9275 0.4818 0.6541 0.228 Uiso 1 1 calc R U . . .
H80B H 0.7780 0.4647 0.6647 0.228 Uiso 1 1 calc R U . . .
H80C H 0.9171 0.4624 0.7205 0.228 Uiso 1 1 calc R U . . .
C81 C 0.2594(14) 0.5249(4) 0.6264(7) 0.089(4) Uani 1 1 d . . . . .
H81A H 0.2168 0.5018 0.6364 0.107 Uiso 1 1 calc R U . . .
H81B H 0.2427 0.5338 0.5838 0.107 Uiso 1 1 calc R U . . .
C82 C 0.3426(11) 0.5450(3) 0.6722(5) 0.059(3) Uani 1 1 d . . . . .
C83 C 0.3759(13) 0.5343(3) 0.7391(6) 0.070(3) Uani 1 1 d . . . . .
H83A H 0.4813 0.5326 0.7537 0.084 Uiso 1 1 calc R U . . .
H83B H 0.3345 0.5088 0.7445 0.084 Uiso 1 1 calc R U . . .
C84 C 0.3152(12) 0.5637(3) 0.7793(5) 0.056(3) Uani 1 1 d . . . . .
H84A H 0.2092 0.5620 0.7698 0.067 Uiso 1 1 calc R U . . .
H84B H 0.3488 0.5575 0.8248 0.067 Uiso 1 1 calc R U . . .
C85 C 0.3600(9) 0.6043(2) 0.7672(4) 0.0385(19) Uani 1 1 d . . . . .
H85 H 0.4671 0.6029 0.7757 0.046 Uiso 1 1 calc R U . . .
C86 C 0.3286(9) 0.6343(3) 0.8164(4) 0.040(2) Uani 1 1 d . . . . .
C87 C 0.3971(10) 0.6724(2) 0.8013(4) 0.046(2) Uani 1 1 d . . . . .
H87 H 0.5034 0.6687 0.8084 0.055 Uiso 1 1 calc R U . . .
C88 C 0.3439(12) 0.6842(3) 0.7320(4) 0.054(3) Uani 1 1 d . . . . .
H88A H 0.2385 0.6876 0.7237 0.065 Uiso 1 1 calc R U . . .
H88B H 0.3875 0.7090 0.7242 0.065 Uiso 1 1 calc R U . . .
C89 C 0.3819(11) 0.6547(2) 0.6870(4) 0.048(2) Uani 1 1 d . . . . .
H89A H 0.4877 0.6528 0.6935 0.058 Uiso 1 1 calc R U . . .
H89B H 0.3455 0.6632 0.6428 0.058 Uiso 1 1 calc R U . . .
C90 C 0.3200(9) 0.6148(3) 0.6960(4) 0.041(2) Uani 1 1 d . . . . .
C91 C 0.3985(10) 0.5852(2) 0.6604(4) 0.042(2) Uani 1 1 d . . . . .
H91 H 0.5015 0.5857 0.6826 0.051 Uiso 1 1 calc R U . . .
C92 C 0.3977(10) 0.5948(3) 0.5908(4) 0.052(2) Uani 1 1 d . . . . .
H92A H 0.4307 0.6216 0.5887 0.062 Uiso 1 1 calc R U . . .
H92B H 0.2974 0.5936 0.5669 0.062 Uiso 1 1 calc R U . . .
C93 C 0.4902(10) 0.5692(3) 0.5568(4) 0.052(2) Uani 1 1 d . . . . .
H93 H 0.4356 0.5453 0.5425 0.063 Uiso 1 1 calc R U . . .
C94 C 0.6366(11) 0.5584(4) 0.5960(5) 0.068(3) Uani 1 1 d . . . . .
H94A H 0.6780 0.5366 0.5764 0.082 Uiso 1 1 calc R U . . .
H94B H 0.6289 0.5513 0.6398 0.082 Uiso 1 1 calc R U . . .
C95 C 0.6428(12) 0.6197(4) 0.5242(5) 0.075(3) Uani 1 1 d . . . . .
H95A H 0.5991 0.6444 0.5324 0.090 Uiso 1 1 calc R U . . .
H95B H 0.7043 0.6240 0.4927 0.090 Uiso 1 1 calc R U . . .
C96 C 0.5233(10) 0.5902(3) 0.4980(4) 0.053(3) Uani 1 1 d . . . . .
C97 C 0.4013(11) 0.6081(4) 0.4541(4) 0.073(3) Uani 1 1 d . . . . .
H97 H 0.3749 0.6335 0.4696 0.087 Uiso 1 1 calc R U . . .
C98 C 0.4649(15) 0.6113(5) 0.3935(5) 0.093(4) Uani 1 1 d . . . . .
H98A H 0.3879 0.6117 0.3549 0.111 Uiso 1 1 calc R U . . .
H98B H 0.5232 0.6349 0.3944 0.111 Uiso 1 1 calc R U . . .
C99 C 0.5810(11) 0.5619(4) 0.4528(5) 0.063(3) Uani 1 1 d . . . . .
C100 C 0.1694(10) 0.6410(3) 0.8174(4) 0.051(2) Uani 1 1 d . . . . .
H10A H 0.1613 0.6613 0.8486 0.061 Uiso 1 1 calc R U . . .
H10B H 0.1195 0.6500 0.7751 0.061 Uiso 1 1 calc R U . . .
C101 C 0.4023(11) 0.6232(3) 0.8832(4) 0.056(3) Uani 1 1 d . . . . .
H10C H 0.5045 0.6187 0.8843 0.084 Uiso 1 1 calc R U . . .
H10D H 0.3916 0.6439 0.9127 0.084 Uiso 1 1 calc R U . . .
H10E H 0.3585 0.5998 0.8958 0.084 Uiso 1 1 calc R U . . .
C102 C 0.1590(10) 0.6142(4) 0.6684(5) 0.064(3) Uani 1 1 d . . . . .
H10F H 0.1206 0.5887 0.6743 0.096 Uiso 1 1 calc R U . . .
H10G H 0.1109 0.6332 0.6903 0.096 Uiso 1 1 calc R U . . .
H10H H 0.1423 0.6202 0.6230 0.096 Uiso 1 1 calc R U . . .
C103 C -0.1865(15) 0.6352(5) 0.8034(9) 0.129(7) Uani 1 1 d . . . . .
H10I H -0.2767 0.6350 0.8189 0.194 Uiso 1 1 calc R U . . .
H10J H -0.1536 0.6617 0.8013 0.194 Uiso 1 1 calc R U . . .
H10K H -0.2019 0.6237 0.7610 0.194 Uiso 1 1 calc R U . . .
C104 C -0.0191(18) 0.6291(4) 0.9379(6) 0.096(5) Uani 1 1 d . . . . .
H10L H -0.1093 0.6291 0.9534 0.144 Uiso 1 1 calc R U . . .
H10M H 0.0532 0.6143 0.9671 0.144 Uiso 1 1 calc R U . . .
H10N H 0.0145 0.6554 0.9357 0.144 Uiso 1 1 calc R U . . .
C105 C -0.1003(11) 0.5558(3) 0.8613(5) 0.059(3) Uani 1 1 d . . . . .
C106 C -0.2383(12) 0.5514(4) 0.8869(6) 0.080(4) Uani 1 1 d . . . . .
H10O H -0.3165 0.5650 0.8591 0.119 Uiso 1 1 calc R U . . .
H10P H -0.2629 0.5242 0.8882 0.119 Uiso 1 1 calc R U . . .
H10Q H -0.2241 0.5621 0.9299 0.119 Uiso 1 1 calc R U . . .
C107 C -0.129(2) 0.5407(6) 0.7932(9) 0.149(9) Uani 1 1 d . . . . .
H10R H -0.2079 0.5551 0.7674 0.223 Uiso 1 1 calc R U . . .
H10S H -0.0423 0.5436 0.7755 0.223 Uiso 1 1 calc R U . . .
H10T H -0.1550 0.5136 0.7931 0.223 Uiso 1 1 calc R U . . .
C108 C 0.0197(15) 0.5349(4) 0.9038(9) 0.113(6) Uani 1 1 d . . . . .
H10U H 0.0340 0.5455 0.9468 0.169 Uiso 1 1 calc R U . . .
H10V H -0.0045 0.5077 0.9050 0.169 Uiso 1 1 calc R U . . .
H10W H 0.1081 0.5378 0.8874 0.169 Uiso 1 1 calc R U . . .
C109 C 0.575(2) 0.7578(5) 0.8077(8) 0.132(8) Uani 1 1 d . . . . .
H10X H 0.6408 0.7782 0.8268 0.197 Uiso 1 1 calc R U . . .
H10Y H 0.6302 0.7378 0.7912 0.197 Uiso 1 1 calc R U . . .
H10Z H 0.5036 0.7684 0.7728 0.197 Uiso 1 1 calc R U . . .
C110 C 0.632(2) 0.7175(5) 0.9329(9) 0.139(7) Uani 1 1 d . . . . .
H11A H 0.6988 0.7381 0.9490 0.209 Uiso 1 1 calc R U . . .
H11B H 0.5910 0.7071 0.9678 0.209 Uiso 1 1 calc R U . . .
H11C H 0.6824 0.6972 0.9149 0.209 Uiso 1 1 calc R U . . .
C111 C 0.3765(18) 0.7737(4) 0.8992(6) 0.094(4) Uani 1 1 d . . . . .
C112 C 0.323(2) 0.7538(6) 0.9569(7) 0.132(7) Uani 1 1 d . . . . .
H11D H 0.4059 0.7483 0.9909 0.198 Uiso 1 1 calc R U . . .
H11E H 0.2573 0.7710 0.9730 0.198 Uiso 1 1 calc R U . . .
H11F H 0.2733 0.7300 0.9424 0.198 Uiso 1 1 calc R U . . .
C113 C 0.254(2) 0.7832(5) 0.8445(10) 0.144(8) Uani 1 1 d . . . . .
H11G H 0.1988 0.7600 0.8310 0.216 Uiso 1 1 calc R U . . .
H11H H 0.1921 0.8024 0.8583 0.216 Uiso 1 1 calc R U . . .
H11I H 0.2934 0.7933 0.8090 0.216 Uiso 1 1 calc R U . . .
C114 C 0.470(3) 0.8085(5) 0.9238(10) 0.147(8) Uani 1 1 d . . . . .
H11J H 0.5472 0.8006 0.9590 0.220 Uiso 1 1 calc R U . . .
H11K H 0.5126 0.8190 0.8894 0.220 Uiso 1 1 calc R U . . .
H11L H 0.4112 0.8281 0.9388 0.220 Uiso 1 1 calc R U . . .
Si9 Si 0.1065(6) 0.5865(2) 0.4247(3) 0.0753(17) Uani 0.6 1 d D . P A 1
C115 C 0.056(2) 0.6273(5) 0.4692(9) 0.125(6) Uiso 0.6 1 d . . P A 1
H11M H -0.0490 0.6302 0.4596 0.188 Uiso 0.6 1 calc R U P A 1
H11N H 0.0884 0.6229 0.5148 0.188 Uiso 0.6 1 calc R U P A 1
H11O H 0.1001 0.6506 0.4568 0.188 Uiso 0.6 1 calc R U P A 1
C116 C 0.032(2) 0.5379(5) 0.4478(9) 0.064(5) Uiso 0.6 1 d . . P A 1
H11P H -0.0726 0.5386 0.4386 0.097 Uiso 0.6 1 calc R U P A 1
H11Q H 0.0655 0.5173 0.4232 0.097 Uiso 0.6 1 calc R U P A 1
H11R H 0.0673 0.5332 0.4933 0.097 Uiso 0.6 1 calc R U P A 1
C117 C 0.036(3) 0.5844(6) 0.3401(8) 0.172(9) Uiso 0.6 1 d D . P A 1
C118 C 0.089(4) 0.5474(10) 0.3156(17) 0.142(12) Uiso 0.6 1 d . . P A 1
H11S H 0.1895 0.5503 0.3122 0.214 Uiso 0.6 1 calc R U P A 1
H11T H 0.0803 0.5266 0.3452 0.214 Uiso 0.6 1 calc R U P A 1
H11U H 0.0307 0.5415 0.2737 0.214 Uiso 0.6 1 calc R U P A 1
C119 C -0.132(3) 0.5824(9) 0.3474(16) 0.127(10) Uiso 0.6 1 d . . P A 1
H11V H -0.1601 0.6070 0.3633 0.191 Uiso 0.6 1 calc R U P A 1
H11W H -0.1933 0.5770 0.3060 0.191 Uiso 0.6 1 calc R U P A 1
H11X H -0.1437 0.5621 0.3774 0.191 Uiso 0.6 1 calc R U P A 1
C120 C 0.083(3) 0.6292(6) 0.3209(11) 0.099(7) Uiso 0.6 1 d D . P A 1
H12C H 0.0346 0.6481 0.3428 0.149 Uiso 0.6 1 calc R U P A 1
H12D H 0.1873 0.6323 0.3340 0.149 Uiso 0.6 1 calc R U P A 1
H12E H 0.0549 0.6329 0.2749 0.149 Uiso 0.6 1 calc R U P A 1
Si9A Si 0.1188(10) 0.6087(2) 0.4051(4) 0.060(2) Uani 0.4 1 d D . P A 2
C15A C 0.056(2) 0.6273(5) 0.4692(9) 0.125(6) Uiso 0.4 1 d . . P A 2
H15C H 0.1346 0.6397 0.4985 0.188 Uiso 0.4 1 calc R U P A 2
H15D H -0.0198 0.6461 0.4539 0.188 Uiso 0.4 1 calc R U P A 2
H15E H 0.0162 0.6067 0.4913 0.188 Uiso 0.4 1 calc R U P A 2
C16A C 0.090(9) 0.651(2) 0.357(3) 0.23(3) Uiso 0.4 1 d . . P A 2
H16A H 0.1298 0.6728 0.3827 0.345 Uiso 0.4 1 calc R U P A 2
H16B H 0.1385 0.6478 0.3211 0.345 Uiso 0.4 1 calc R U P A 2
H16C H -0.0127 0.6543 0.3415 0.345 Uiso 0.4 1 calc R U P A 2
C17A C 0.036(3) 0.5844(6) 0.3401(8) 0.172(9) Uiso 0.4 1 d D . P A 2
C18A C 0.037(5) 0.5415(7) 0.371(2) 0.27(4) Uiso 0.4 1 d D . P A 2
H18C H 0.1358 0.5329 0.3851 0.411 Uiso 0.4 1 calc R U P A 2
H18D H -0.0121 0.5421 0.4068 0.411 Uiso 0.4 1 calc R U P A 2
H18E H -0.0137 0.5238 0.3384 0.411 Uiso 0.4 1 calc R U P A 2
C19A C -0.121(3) 0.5975(8) 0.3176(14) 0.065(7) Uiso 0.4 1 d D . P A 2
H19A H -0.1228 0.6232 0.2992 0.097 Uiso 0.4 1 calc R U P A 2
H19B H -0.1712 0.5797 0.2854 0.097 Uiso 0.4 1 calc R U P A 2
H19C H -0.1695 0.5980 0.3538 0.097 Uiso 0.4 1 calc R U P A 2
C20A C 0.147(4) 0.5778(11) 0.2899(17) 0.102(11) Uiso 0.4 1 d D . P A 2
H20C H 0.2413 0.5695 0.3138 0.153 Uiso 0.4 1 calc R U P A 2
H20D H 0.1082 0.5582 0.2588 0.153 Uiso 0.4 1 calc R U P A 2
H20E H 0.1581 0.6018 0.2679 0.153 Uiso 0.4 1 calc R U P A 2

loop_
_atom_site_aniso_label
_atom_site_aniso_U_11
_atom_site_aniso_U_22
_atom_site_aniso_U_33
_atom_site_aniso_U_23
_atom_site_aniso_U_13
_atom_site_aniso_U_12
Si1 0.0416(16) 0.078(2) 0.080(2) 0.0155(17) 0.0346(15) 0.0226(14)
Si2 0.0554(17) 0.0670(19) 0.071(2) -0.0256(16) 0.0130(15) -0.0026(15)
Si3 0.0539(18) 0.087(2) 0.090(2) -0.004(2) 0.0163(17) -0.0145(17)
Si4 0.0470(16) 0.077(2) 0.0613(18) -0.0034(15) 0.0267(13) -0.0206(16)
Si5 0.0598(18) 0.0602(18) 0.0665(19) 0.0195(15) 0.0144(15) 0.0034(15)
Si6 0.0443(19) 0.227(6) 0.133(4) 0.100(4) -0.015(2) -0.022(3)
Si7 0.0414(15) 0.0684(18) 0.0494(15) 0.0043(14) 0.0203(12) 0.0163(14)
Si8 0.105(3) 0.0565(19) 0.0636(19) -0.0042(16) 0.0216(19) -0.0027(19)
S1 0.060(2) 0.154(4) 0.110(3) -0.048(3) -0.013(2) -0.030(2)
S2 0.0477(16) 0.106(2) 0.089(2) 0.0205(19) -0.0153(15) 0.0072(17)
S3 0.0545(17) 0.125(3) 0.085(2) -0.031(2) -0.0134(16) -0.0061(19)
O1 0.060(5) 0.112(7) 0.048(4) -0.024(4) 0.018(4) 0.003(5)
O2 0.057(4) 0.097(6) 0.046(4) -0.004(4) 0.026(3) -0.006(4)
O3 0.036(3) 0.062(4) 0.066(4) -0.008(3) 0.025(3) 0.009(3)
O4 0.054(4) 0.055(4) 0.050(4) -0.011(3) 0.019(3) 0.001(3)
O5 0.044(4) 0.075(5) 0.044(3) -0.013(3) 0.010(3) -0.016(3)
O6 0.069(5) 0.088(6) 0.068(5) 0.027(4) 0.014(4) -0.024(5)
O7 0.050(4) 0.112(6) 0.066(5) 0.007(4) 0.027(4) -0.009(4)
O8 0.043(3) 0.060(4) 0.062(4) 0.011(3) 0.026(3) -0.007(3)
O9 0.061(4) 0.048(4) 0.046(4) 0.005(3) 0.018(3) -0.008(3)
O10 0.034(4) 0.124(6) 0.046(4) 0.020(4) 0.002(3) -0.001(4)
O11 0.073(5) 0.105(7) 0.060(5) -0.021(5) 0.029(4) 0.007(5)
O12 0.066(5) 0.127(7) 0.053(5) -0.018(5) 0.030(4) -0.016(5)
O13 0.043(4) 0.063(4) 0.061(4) -0.007(3) 0.031(3) 0.009(3)
O14 0.070(5) 0.047(4) 0.061(4) -0.011(3) 0.028(4) 0.001(3)
O15 0.043(4) 0.151(8) 0.039(4) -0.018(4) 0.004(3) 0.000(5)
C1 0.076(8) 0.107(10) 0.104(10) -0.032(9) 0.049(8) -0.032(8)
C2 0.054(6) 0.041(5) 0.080(7) -0.021(5) 0.038(6) -0.007(5)
C3 0.092(8) 0.041(6) 0.090(8) 0.000(6) 0.054(7) -0.009(5)
C4 0.056(6) 0.051(6) 0.056(6) -0.003(5) 0.030(5) 0.005(5)
C5 0.021(4) 0.050(5) 0.037(5) 0.002(4) 0.008(3) 0.008(4)
C6 0.036(4) 0.046(5) 0.027(4) 0.000(4) 0.008(4) 0.011(4)
C7 0.042(5) 0.055(6) 0.034(5) -0.006(4) 0.013(4) 0.005(4)
C8 0.076(7) 0.046(5) 0.036(5) 0.011(4) 0.013(5) 0.007(5)
C9 0.062(6) 0.042(5) 0.038(5) -0.002(4) 0.017(4) 0.009(4)
C10 0.033(5) 0.054(6) 0.032(5) -0.001(4) -0.001(4) 0.009(4)
C11 0.040(5) 0.049(5) 0.041(5) -0.013(4) 0.008(4) 0.002(4)
C12 0.039(5) 0.087(7) 0.035(5) -0.021(5) 0.009(4) -0.001(5)
C13 0.040(5) 0.077(7) 0.040(5) -0.017(5) 0.010(4) -0.010(5)
C14 0.058(7) 0.125(10) 0.040(6) -0.022(6) 0.000(5) 0.013(7)
C15 0.054(7) 0.083(8) 0.078(8) -0.025(6) 0.020(6) -0.026(6)
C16 0.041(5) 0.066(6) 0.042(5) -0.022(5) 0.020(4) -0.022(5)
C17 0.057(6) 0.060(6) 0.047(5) 0.004(5) 0.023(5) 0.002(5)
C18 0.072(7) 0.086(8) 0.042(6) 0.004(5) 0.019(5) -0.017(6)
C19 0.038(5) 0.082(8) 0.051(7) -0.021(6) 0.013(5) -0.012(5)
C20 0.037(5) 0.062(6) 0.045(5) -0.001(5) 0.013(4) 0.011(4)
C21 0.040(5) 0.076(7) 0.041(5) -0.001(5) 0.004(4) 0.009(5)
C22 0.042(5) 0.094(8) 0.039(5) -0.020(5) -0.001(4) 0.023(5)
C23 0.054(10) 0.29(3) 0.44(4) 0.27(3) 0.078(17) 0.059(14)
C24 0.32(4) 0.160(19) 0.18(2) -0.099(17) 0.18(2) -0.09(2)
C25 0.052(6) 0.072(8) 0.116(10) 0.005(7) 0.049(7) 0.006(6)
C26 0.069(8) 0.091(9) 0.122(11) 0.005(8) 0.047(8) -0.007(7)
C27 0.088(12) 0.131(15) 0.33(3) 0.129(19) 0.069(16) 0.033(11)
C28 0.22(3) 0.27(3) 0.25(3) -0.18(2) 0.18(2) -0.18(2)
C29 0.175(18) 0.143(15) 0.171(17) -0.084(13) 0.136(15) -0.082(14)
C30 0.145(18) 0.127(15) 0.23(2) -0.058(15) -0.127(17) 0.045(13)
C31 0.099(9) 0.064(7) 0.044(6) -0.018(5) 0.026(6) 0.006(6)
C32 0.127(13) 0.079(9) 0.114(12) -0.026(9) 0.034(10) -0.010(9)
C33 0.148(15) 0.152(14) 0.082(9) -0.033(10) 0.080(10) -0.053(12)
C34 0.098(11) 0.085(10) 0.161(16) 0.013(10) -0.008(11) 0.015(9)
C35 0.101(11) 0.103(10) 0.094(10) -0.033(8) 0.029(8) -0.039(9)
C36 0.046(6) 0.117(11) 0.093(9) 0.005(8) 0.018(6) -0.019(7)
C38 0.047(7) 0.094(9) 0.132(12) -0.047(9) -0.020(7) 0.018(6)
C39 0.121(13) 0.080(9) 0.108(11) 0.014(8) 0.010(10) 0.008(9)
C40 0.125(14) 0.096(11) 0.190(19) -0.052(12) 0.071(14) -0.018(10)
C41 0.066(7) 0.085(8) 0.103(10) 0.030(8) 0.042(7) 0.013(7)
C42 0.047(6) 0.046(6) 0.091(8) 0.022(6) 0.032(6) -0.003(5)
C43 0.080(8) 0.041(6) 0.085(8) -0.004(5) 0.044(7) -0.002(5)
C44 0.069(7) 0.043(6) 0.065(6) 0.000(5) 0.041(5) -0.007(5)
C45 0.038(4) 0.037(5) 0.040(5) -0.001(4) 0.013(4) -0.009(4)
C46 0.034(4) 0.043(5) 0.028(4) 0.001(4) 0.008(3) -0.012(4)
C47 0.056(6) 0.042(5) 0.032(5) 0.005(4) 0.013(4) -0.009(4)
C48 0.085(8) 0.038(5) 0.045(6) -0.011(4) 0.018(5) -0.017(5)
C49 0.082(7) 0.038(5) 0.033(5) -0.001(4) 0.009(5) -0.017(5)
C50 0.038(5) 0.056(6) 0.036(5) 0.002(4) 0.008(4) -0.003(4)
C51 0.039(5) 0.042(5) 0.040(5) 0.007(4) 0.010(4) 0.002(4)
C52 0.046(5) 0.059(6) 0.035(5) 0.011(4) 0.005(4) -0.012(4)
C53 0.043(5) 0.060(6) 0.029(5) 0.013(4) 0.009(4) 0.003(4)
C54 0.055(6) 0.077(7) 0.047(6) 0.014(5) 0.005(5) -0.015(5)
C55 0.050(6) 0.076(7) 0.069(7) 0.017(6) 0.016(5) 0.008(5)
C56 0.032(5) 0.069(6) 0.047(5) 0.015(5) 0.010(4) -0.002(4)
C57 0.048(6) 0.094(8) 0.037(5) 0.004(5) 0.007(4) -0.014(6)
C58 0.060(7) 0.142(12) 0.055(7) -0.007(7) 0.006(6) -0.007(8)
C59 0.045(6) 0.096(9) 0.031(6) 0.014(5) 0.007(4) 0.012(6)
C60 0.039(5) 0.065(6) 0.043(5) 0.006(5) 0.010(4) -0.023(5)
C61 0.051(6) 0.066(6) 0.046(5) -0.006(5) 0.015(4) -0.012(5)
C62 0.040(5) 0.100(9) 0.055(6) 0.018(6) -0.002(5) -0.027(6)
C63 0.20(2) 0.123(13) 0.123(14) 0.064(11) 0.105(14) 0.038(13)
C64 0.059(8) 0.161(16) 0.25(2) -0.145(17) 0.044(11) -0.038(10)
C65 0.047(6) 0.095(9) 0.064(7) 0.003(6) 0.024(5) -0.011(6)
C66 0.066(9) 0.110(12) 0.180(17) -0.026(11) 0.019(10) -0.011(8)
C67 0.133(15) 0.167(17) 0.166(17) 0.096(15) 0.086(14) 0.084(14)
C68 0.055(7) 0.114(10) 0.102(10) -0.013(8) 0.038(7) -0.002(7)
C69 0.145(18) 0.118(14) 0.24(3) 0.017(15) -0.120(18) -0.014(13)
C70 0.169(16) 0.131(13) 0.140(14) 0.072(12) 0.116(13) 0.082(13)
C71 0.101(9) 0.055(6) 0.061(7) 0.024(6) 0.041(6) 0.008(6)
C72 0.154(15) 0.070(9) 0.123(13) 0.042(9) 0.057(11) 0.022(9)
C73 0.101(12) 0.085(10) 0.187(18) -0.020(11) 0.002(12) -0.022(9)
C74 0.21(2) 0.142(16) 0.093(11) 0.022(10) 0.100(13) 0.051(14)
C75 0.072(8) 0.096(10) 0.122(11) 0.022(9) 0.010(8) -0.024(7)
C76 0.052(7) 0.148(14) 0.158(14) -0.081(12) 0.010(8) 0.011(8)
C77 0.060(8) 0.192(19) 0.155(16) -0.097(15) -0.019(10) 0.019(11)
C78 0.22(3) 0.20(2) 0.18(2) 0.112(19) -0.03(2) -0.04(2)
C79 0.049(8) 0.178(17) 0.148(14) 0.059(13) -0.023(8) 0.020(9)
C80 0.154(18) 0.153(17) 0.150(16) -0.088(14) 0.033(14) -0.035(14)
C81 0.080(9) 0.099(9) 0.102(10) -0.035(8) 0.050(8) -0.033(8)
C82 0.050(6) 0.057(6) 0.079(8) -0.020(6) 0.035(6) -0.008(5)
C83 0.081(8) 0.044(6) 0.102(9) 0.003(6) 0.061(7) 0.000(5)
C84 0.067(7) 0.052(6) 0.057(6) 0.004(5) 0.036(5) 0.007(5)
C85 0.032(4) 0.039(5) 0.046(5) 0.005(4) 0.012(4) 0.008(4)
C86 0.040(5) 0.054(5) 0.029(4) 0.006(4) 0.012(4) 0.016(4)
C87 0.051(5) 0.045(5) 0.046(5) -0.002(4) 0.022(4) 0.003(4)
C88 0.075(7) 0.034(5) 0.058(6) 0.011(5) 0.025(5) 0.007(5)
C89 0.072(7) 0.040(5) 0.037(5) 0.012(4) 0.022(5) 0.016(5)
C90 0.040(5) 0.052(5) 0.033(5) 0.007(4) 0.009(4) 0.009(4)
C91 0.044(5) 0.048(5) 0.041(5) -0.005(4) 0.023(4) 0.000(4)
C92 0.042(5) 0.083(7) 0.030(5) -0.005(5) 0.005(4) 0.012(5)
C93 0.043(5) 0.076(7) 0.038(5) -0.020(5) 0.010(4) -0.010(5)
C94 0.055(6) 0.099(9) 0.048(6) -0.018(6) 0.003(5) 0.006(6)
C95 0.052(6) 0.106(9) 0.070(7) -0.029(7) 0.019(6) -0.010(6)
C96 0.038(5) 0.089(8) 0.032(5) -0.013(5) 0.011(4) -0.015(5)
C97 0.056(7) 0.126(10) 0.038(5) -0.008(6) 0.014(5) -0.010(7)
C98 0.078(8) 0.157(14) 0.047(7) 0.022(8) 0.021(6) -0.007(9)
C99 0.043(6) 0.112(10) 0.035(6) -0.017(6) 0.012(5) -0.020(6)
C100 0.050(6) 0.061(6) 0.045(5) 0.004(5) 0.020(4) 0.016(5)
C101 0.054(6) 0.078(7) 0.037(5) 0.006(5) 0.012(4) 0.017(5)
C102 0.044(5) 0.098(8) 0.047(6) -0.012(6) 0.004(4) 0.021(6)
C103 0.057(8) 0.162(16) 0.170(16) 0.077(13) 0.025(9) 0.036(9)
C104 0.130(12) 0.091(10) 0.084(9) -0.020(8) 0.061(9) -0.009(9)
C105 0.047(6) 0.059(6) 0.078(7) -0.010(5) 0.034(5) -0.004(5)
C106 0.056(7) 0.094(9) 0.100(9) -0.005(7) 0.041(7) -0.009(6)
C107 0.155(17) 0.175(18) 0.142(15) -0.101(14) 0.093(14) -0.090(15)
C108 0.080(10) 0.084(9) 0.186(17) 0.042(10) 0.055(11) 0.019(8)
C109 0.21(2) 0.093(11) 0.122(13) -0.026(9) 0.109(14) -0.059(12)
C110 0.135(16) 0.106(12) 0.146(15) 0.006(11) -0.046(13) 0.006(11)
C111 0.119(12) 0.098(10) 0.071(8) -0.027(8) 0.033(8) -0.002(9)
C112 0.171(18) 0.159(16) 0.087(10) -0.034(11) 0.078(12) -0.040(14)
C113 0.145(17) 0.089(11) 0.167(17) 0.018(11) -0.048(14) 0.021(11)
C114 0.20(2) 0.077(10) 0.154(17) -0.042(11) 0.024(16) 0.001(12)
Si9 0.045(3) 0.100(5) 0.078(4) -0.008(4) 0.004(3) -0.003(3)
Si9A 0.092(6) 0.038(4) 0.048(5) 0.009(4) 0.007(4) -0.006(4)

loop_
_atom_type_symbol
_atom_type_description
_atom_type_scat_dispersion_real
_atom_type_scat_dispersion_imag
_atom_type_scat_source
C C 0.0033 0.0016 'International Tables Vol C Tables 4.2.6.8 and 6.1.1.4'
H H 0.0000 0.0000 'International Tables Vol C Tables 4.2.6.8 and 6.1.1.4'
O O 0.0106 0.0060 'International Tables Vol C Tables 4.2.6.8 and 6.1.1.4'
Si Si 0.0817 0.0704 'International Tables Vol C Tables 4.2.6.8 and 6.1.1.4'
S S 0.1246 0.1234 'International Tables Vol C Tables 4.2.6.8 and 6.1.1.4'

loop_
_geom_angle_atom_site_label_1
_geom_angle_atom_site_label_2
_geom_angle_atom_site_label_3
_geom_angle
O3 Si1 C23 110.5(7)
O3 Si1 C25 107.0(4)
C23 Si1 C25 114.7(10)
O3 Si1 C24 108.4(9)
C23 Si1 C24 108.6(16)
C25 Si1 C24 107.5(9)
O4 Si2 C30 109.6(7)
O4 Si2 C29 112.2(6)
C30 Si2 C29 109.9(12)
O4 Si2 C31 104.8(5)
C30 Si2 C31 110.7(9)
C29 Si2 C31 109.5(7)
O5 Si3 C37 110.7(6)
O5 Si3 C36 102.9(5)
C37 Si3 C36 111.0(7)
O5 Si3 C35 112.7(6)
C37 Si3 C35 109.1(7)
C36 Si3 C35 110.3(7)
O8 Si4 C64 109.1(6)
O8 Si4 C63 108.1(7)
C64 Si4 C63 110.8(11)
O8 Si4 C65 107.0(4)
C64 Si4 C65 112.2(7)
C63 Si4 C65 109.4(7)
O9 Si5 C71 105.2(5)
O9 Si5 C70 112.4(5)
C71 Si5 C70 108.6(7)
O9 Si5 C69 108.3(7)
C71 Si5 C69 112.1(9)
C70 Si5 C69 110.2(12)
O10 Si6 C77 115.7(7)
O10 Si6 C75 112.2(6)
C77 Si6 C75 117.2(9)
O10 Si6 C76 98.5(6)
C77 Si6 C76 99.1(8)
C75 Si6 C76 111.4(8)
O13 Si7 C104 109.0(6)
O13 Si7 C103 110.0(6)
C104 Si7 C103 109.5(9)
O13 Si7 C105 105.5(4)
C104 Si7 C105 111.1(6)
C103 Si7 C105 111.7(7)
O14 Si8 C111 105.9(6)
O14 Si8 C110 109.5(6)
C111 Si8 C110 112.9(8)
O14 Si8 C109 113.8(6)
C111 Si8 C109 109.8(8)
C110 Si8 C109 105.1(11)
C15 S1 C14 93.4(5)
C55 S2 C54 94.2(5)
C95 S3 C94 94.0(5)
C19 O2 C18 109.6(8)
C20 O3 Si1 124.1(5)
C7 O4 Si2 128.3(6)
C17 O5 Si3 133.8(6)
C59 O7 C58 112.3(9)
C60 O8 Si4 123.7(5)
C47 O9 Si5 126.8(6)
C57 O10 Si6 127.2(8)
C99 O12 C98 111.8(9)
C100 O13 Si7 124.0(5)
C87 O14 Si8 124.1(6)
C97 O15 Si9 135.9(9)
C97 O15 Si9A 109.7(9)
C2 C1 H1A 120.0
C2 C1 H1B 120.0
H1A C1 H1B 120.0
C1 C2 C11 124.2(11)
C1 C2 C3 123.2(10)
C11 C2 C3 112.0(9)
C2 C3 C4 110.9(9)
C2 C3 H3A 109.5
C4 C3 H3A 109.5
C2 C3 H3B 109.5
C4 C3 H3B 109.5
H3A C3 H3B 108.1
C3 C4 C5 111.3(7)
C3 C4 H4A 109.4
C5 C4 H4A 109.4
C3 C4 H4B 109.4
C5 C4 H4B 109.4
H4A C4 H4B 108.0
C4 C5 C10 111.5(7)
C4 C5 C6 112.6(6)
C10 C5 C6 117.7(7)
C4 C5 H5 104.5
C10 C5 H5 104.5
C6 C5 H5 104.5
C21 C6 C20 107.5(7)
C21 C6 C7 107.0(7)
C20 C6 C7 108.2(7)
C21 C6 C5 110.3(7)
C20 C6 C5 117.2(7)
C7 C6 C5 106.1(6)
O4 C7 C8 109.2(7)
O4 C7 C6 110.6(6)
C8 C7 C6 113.1(7)
O4 C7 H7 107.9
C8 C7 H7 107.9
C6 C7 H7 107.9
C9 C8 C7 112.0(7)
C9 C8 H8A 109.2
C7 C8 H8A 109.2
C9 C8 H8B 109.2
C7 C8 H8B 109.2
H8A C8 H8B 107.9
C8 C9 C10 113.9(8)
C8 C9 H9A 108.8
C10 C9 H9A 108.8
C8 C9 H9B 108.8
C10 C9 H9B 108.8
H9A C9 H9B 107.7
C9 C10 C22 110.0(8)
C9 C10 C5 107.9(7)
C22 C10 C5 114.7(7)
C9 C10 C11 109.7(7)
C22 C10 C11 109.5(7)
C5 C10 C11 104.9(7)
C2 C11 C12 114.8(8)
C2 C11 C10 110.4(7)
C12 C11 C10 113.6(7)
C2 C11 H11 105.7
C12 C11 H11 105.7
C10 C11 H11 105.7
C13 C12 C11 115.4(8)
C13 C12 H12A 108.4
C11 C12 H12A 108.4
C13 C12 H12B 108.4
C11 C12 H12B 108.4
H12A C12 H12B 107.5
C14 C13 C12 114.6(8)
C14 C13 C16 104.8(8)
C12 C13 C16 110.0(9)
C14 C13 H13 109.1
C12 C13 H13 109.1
C16 C13 H13 109.1
C13 C14 S1 106.4(9)
C13 C14 H14A 110.4
S1 C14 H14A 110.4
C13 C14 H14B 110.4
S1 C14 H14B 110.4
H14A C14 H14B 108.6
C16 C15 S1 106.7(8)
C16 C15 H15A 110.4
S1 C15 H15A 110.4
C16 C15 H15B 110.4
S1 C15 H15B 110.4
H15A C15 H15B 108.6
C17 C16 C15 112.0(9)
C17 C16 C19 99.4(7)
C15 C16 C19 107.9(8)
C17 C16 C13 116.9(7)
C15 C16 C13 107.9(8)
C19 C16 C13 112.3(9)
O5 C17 C16 109.6(8)
O5 C17 C18 112.5(8)
C16 C17 C18 99.6(8)
O5 C17 H17 111.5
C16 C17 H17 111.5
C18 C17 H17 111.5
O2 C18 C17 105.6(8)
O2 C18 H18A 110.6
C17 C18 H18A 110.6
O2 C18 H18B 110.6
C17 C18 H18B 110.6
H18A C18 H18B 108.8
O1 C19 O2 121.7(9)
O1 C19 C16 129.1(10)
O2 C19 C16 109.2(10)
O3 C20 C6 110.7(7)
O3 C20 H20A 109.5
C6 C20 H20A 109.5
O3 C20 H20B 109.5
C6 C20 H20B 109.5
H20A C20 H20B 108.1
C6 C21 H21A 109.5
C6 C21 H21B 109.5
H21A C21 H21B 109.5
C6 C21 H21C 109.5
H21A C21 H21C 109.5
H21B C21 H21C 109.5
C10 C22 H22A 109.5
C10 C22 H22B 109.5
H22A C22 H22B 109.5
C10 C22 H22C 109.5
H22A C22 H22C 109.5
H22B C22 H22C 109.5
Si1 C23 H23A 109.5
Si1 C23 H23B 109.5
H23A C23 H23B 109.5
Si1 C23 H23C 109.5
H23A C23 H23C 109.5
H23B C23 H23C 109.5
Si1 C24 H24A 109.5
Si1 C24 H24B 109.5
H24A C24 H24B 109.5
Si1 C24 H24C 109.5
H24A C24 H24C 109.5
H24B C24 H24C 109.5
C27 C25 C26 108.9(12)
C27 C25 C28 109.9(17)
C26 C25 C28 106.8(12)
C27 C25 Si1 111.2(11)
C26 C25 Si1 112.9(9)
C28 C25 Si1 107.0(12)
C25 C26 H26A 109.5
C25 C26 H26B 109.5
H26A C26 H26B 109.5
C25 C26 H26C 109.5
H26A C26 H26C 109.5
H26B C26 H26C 109.5
C25 C27 H27A 109.5
C25 C27 H27B 109.5
H27A C27 H27B 109.5
C25 C27 H27C 109.5
H27A C27 H27C 109.5
H27B C27 H27C 109.5
C25 C28 H28A 109.5
C25 C28 H28B 109.5
H28A C28 H28B 109.5
C25 C28 H28C 109.5
H28A C28 H28C 109.5
H28B C28 H28C 109.5
Si2 C29 H29A 109.5
Si2 C29 H29B 109.5
H29A C29 H29B 109.5
Si2 C29 H29C 109.5
H29A C29 H29C 109.5
H29B C29 H29C 109.5
Si2 C30 H30A 109.5
Si2 C30 H30B 109.5
H30A C30 H30B 109.5
Si2 C30 H30C 109.5
H30A C30 H30C 109.5
H30B C30 H30C 109.5
C34 C31 C32 110.7(12)
C34 C31 C33 108.5(13)
C32 C31 C33 110.8(10)
C34 C31 Si2 107.3(9)
C32 C31 Si2 110.8(9)
C33 C31 Si2 108.6(10)
C31 C32 H32A 109.5
C31 C32 H32B 109.5
H32A C32 H32B 109.5
C31 C32 H32C 109.5
H32A C32 H32C 109.5
H32B C32 H32C 109.5
C31 C33 H33A 109.5
C31 C33 H33B 109.5
H33A C33 H33B 109.5
C31 C33 H33C 109.5
H33A C33 H33C 109.5
H33B C33 H33C 109.5
C31 C34 H34A 109.5
C31 C34 H34B 109.5
H34A C34 H34B 109.5
C31 C34 H34C 109.5
H34A C34 H34C 109.5
H34B C34 H34C 109.5
Si3 C35 H35A 109.5
Si3 C35 H35B 109.5
H35A C35 H35B 109.5
Si3 C35 H35C 109.5
H35A C35 H35C 109.5
H35B C35 H35C 109.5
Si3 C36 H36A 109.5
Si3 C36 H36B 109.5
H36A C36 H36B 109.5
Si3 C36 H36C 109.5
H36A C36 H36C 109.5
H36B C36 H36C 109.5
C39 C37 C38 103.7(12)
C39 C37 C40 111.5(12)
C38 C37 C40 112.9(12)
C39 C37 Si3 113.9(11)
C38 C37 Si3 107.9(9)
C40 C37 Si3 107.0(11)
C37 C38 H38A 109.5
C37 C38 H38B 109.5
H38A C38 H38B 109.5
C37 C38 H38C 109.5
H38A C38 H38C 109.5
H38B C38 H38C 109.5
C37 C39 H39A 109.5
C37 C39 H39B 109.5
H39A C39 H39B 109.5
C37 C39 H39C 109.5
H39A C39 H39C 109.5
H39B C39 H39C 109.5
C37 C40 H40A 109.5
C37 C40 H40B 109.5
H40A C40 H40B 109.5
C37 C40 H40C 109.5
H40A C40 H40C 109.5
H40B C40 H40C 109.5
C42 C41 H41A 120.0
C42 C41 H41B 120.0
H41A C41 H41B 120.0
C41 C42 C43 122.4(11)
C41 C42 C51 123.8(11)
C43 C42 C51 113.5(8)
C42 C43 C44 108.5(8)
C42 C43 H43A 110.0
C44 C43 H43A 110.0
C42 C43 H43B 110.0
C44 C43 H43B 110.0
H43A C43 H43B 108.4
C43 C44 C45 111.0(7)
C43 C44 H44A 109.4
C45 C44 H44A 109.4
C43 C44 H44B 109.4
C45 C44 H44B 109.4
H44A C44 H44B 108.0
C44 C45 C46 114.6(7)
C44 C45 C50 111.2(7)
C46 C45 C50 116.9(7)
C44 C45 H45 104.1
C46 C45 H45 104.1
C50 C45 H45 104.1
C61 C46 C47 108.1(7)
C61 C46 C60 106.9(7)
C47 C46 C60 108.9(7)
C61 C46 C45 109.5(7)
C47 C46 C45 107.4(6)
C60 C46 C45 115.9(7)
O9 C47 C48 109.7(7)
O9 C47 C46 110.3(6)
C48 C47 C46 112.4(7)
O9 C47 H47 108.1
C48 C47 H47 108.1
C46 C47 H47 108.1
C49 C48 C47 112.2(7)
C49 C48 H48A 109.2
C47 C48 H48A 109.2
C49 C48 H48B 109.2
C47 C48 H48B 109.2
H48A C48 H48B 107.9
C48 C49 C50 113.3(8)
C48 C49 H49A 108.9
C50 C49 H49A 108.9
C48 C49 H49B 108.9
C50 C49 H49B 108.9
H49A C49 H49B 107.7
C49 C50 C62 109.4(8)
C49 C50 C51 109.1(7)
C62 C50 C51 110.0(7)
C49 C50 C45 108.2(7)
C62 C50 C45 114.2(7)
C51 C50 C45 105.8(7)
C42 C51 C52 116.0(8)
C42 C51 C50 109.2(7)
C52 C51 C50 113.4(7)
C42 C51 H51 105.8
C52 C51 H51 105.8
C50 C51 H51 105.8
C53 C52 C51 115.8(7)
C53 C52 H52A 108.3
C51 C52 H52A 108.3
C53 C52 H52B 108.3
C51 C52 H52B 108.3
H52A C52 H52B 107.4
C54 C53 C52 115.1(7)
C54 C53 C56 105.6(8)
C52 C53 C56 109.1(8)
C54 C53 H53 108.9
C52 C53 H53 108.9
C56 C53 H53 108.9
C53 C54 S2 104.7(7)
C53 C54 H54A 110.8
S2 C54 H54A 110.8
C53 C54 H54B 110.8
S2 C54 H54B 110.8
H54A C54 H54B 108.9
C56 C55 S2 107.5(8)
C56 C55 H55A 110.2
S2 C55 H55A 110.2
C56 C55 H55B 110.2
S2 C55 H55B 110.2
H55A C55 H55B 108.5
C57 C56 C53 118.6(8)
C57 C56 C55 110.6(9)
C53 C56 C55 106.8(8)
C57 C56 C59 101.0(8)
C53 C56 C59 111.5(8)
C55 C56 C59 108.0(7)
O10 C57 C56 108.6(9)
O10 C57 C58 108.5(9)
C56 C57 C58 99.6(8)
O10 C57 H57 113.1
C56 C57 H57 113.1
C58 C57 H57 113.1
O7 C58 C57 104.2(10)
O7 C58 H58A 110.9
C57 C58 H58A 110.9
O7 C58 H58B 110.9
C57 C58 H58B 110.9
H58A C58 H58B 108.9
O6 C59 O7 122.2(10)
O6 C59 C56 130.4(9)
O7 C59 C56 107.3(10)
O8 C60 C46 112.4(7)
O8 C60 H60A 109.1
C46 C60 H60A 109.1
O8 C60 H60B 109.1
C46 C60 H60B 109.1
H60A C60 H60B 107.9
C46 C61 H61A 109.5
C46 C61 H61B 109.5
H61A C61 H61B 109.5
C46 C61 H61C 109.5
H61A C61 H61C 109.5
H61B C61 H61C 109.5
C50 C62 H62A 109.5
C50 C62 H62B 109.5
H62A C62 H62B 109.5
C50 C62 H62C 109.5
H62A C62 H62C 109.5
H62B C62 H62C 109.5
Si4 C63 H63A 109.5
Si4 C63 H63B 109.5
H63A C63 H63B 109.5
Si4 C63 H63C 109.5
H63A C63 H63C 109.5
H63B C63 H63C 109.5
Si4 C64 H64A 109.5
Si4 C64 H64B 109.5
H64A C64 H64B 109.5
Si4 C64 H64C 109.5
H64A C64 H64C 109.5
H64B C64 H64C 109.5
C66 C65 C68 110.6(11)
C66 C65 C67 109.9(14)
C68 C65 C67 108.5(11)
C66 C65 Si4 108.6(9)
C68 C65 Si4 112.0(9)
C67 C65 Si4 107.2(10)
C65 C66 H66A 109.5
C65 C66 H66B 109.5
H66A C66 H66B 109.5
C65 C66 H66C 109.5
H66A C66 H66C 109.5
H66B C66 H66C 109.5
C65 C67 H67A 109.5
C65 C67 H67B 109.5
H67A C67 H67B 109.5
C65 C67 H67C 109.5
H67A C67 H67C 109.5
H67B C67 H67C 109.5
C65 C68 H68A 109.5
C65 C68 H68B 109.5
H68A C68 H68B 109.5
C65 C68 H68C 109.5
H68A C68 H68C 109.5
H68B C68 H68C 109.5
Si5 C69 H69A 109.5
Si5 C69 H69B 109.5
H69A C69 H69B 109.5
Si5 C69 H69C 109.5
H69A C69 H69C 109.5
H69B C69 H69C 109.5
Si5 C70 H70A 109.5
Si5 C70 H70B 109.5
H70A C70 H70B 109.5
Si5 C70 H70C 109.5
H70A C70 H70C 109.5
H70B C70 H70C 109.5
C72 C71 C73 110.0(12)
C72 C71 C74 111.6(11)
C73 C71 C74 104.6(14)
C72 C71 Si5 112.4(10)
C73 C71 Si5 110.0(9)
C74 C71 Si5 108.0(10)
C71 C72 H72A 109.5
C71 C72 H72B 109.5
H72A C72 H72B 109.5
C71 C72 H72C 109.5
H72A C72 H72C 109.5
H72B C72 H72C 109.5
C71 C73 H73A 109.5
C71 C73 H73B 109.5
H73A C73 H73B 109.5
C71 C73 H73C 109.5
H73A C73 H73C 109.5
H73B C73 H73C 109.5
C71 C74 H74A 109.5
C71 C74 H74B 109.5
H74A C74 H74B 109.5
C71 C74 H74C 109.5
H74A C74 H74C 109.5
H74B C74 H74C 109.5
Si6 C75 H75A 109.5
Si6 C75 H75B 109.5
H75A C75 H75B 109.5
Si6 C75 H75C 109.5
H75A C75 H75C 109.5
H75B C75 H75C 109.5
Si6 C76 H76A 109.5
Si6 C76 H76B 109.5
H76A C76 H76B 109.5
Si6 C76 H76C 109.5
H76A C76 H76C 109.5
H76B C76 H76C 109.5
C78 C77 C79 112.1(16)
C78 C77 C80 117.7(17)
C79 C77 C80 108.5(14)
C78 C77 Si6 108.0(12)
C79 C77 Si6 108.1(12)
C80 C77 Si6 101.5(12)
C77 C78 H78A 109.5
C77 C78 H78B 109.5
H78A C78 H78B 109.5
C77 C78 H78C 109.5
H78A C78 H78C 109.5
H78B C78 H78C 109.5
C77 C79 H79A 109.5
C77 C79 H79B 109.5
H79A C79 H79B 109.5
C77 C79 H79C 109.5
H79A C79 H79C 109.5
H79B C79 H79C 109.5
C77 C80 H80A 109.5
C77 C80 H80B 109.5
H80A C80 H80B 109.5
C77 C80 H80C 109.5
H80A C80 H80C 109.5
H80B C80 H80C 109.5
C82 C81 H81A 120.0
C82 C81 H81B 120.0
H81A C81 H81B 120.0
C81 C82 C83 124.9(11)
C81 C82 C91 122.2(11)
C83 C82 C91 112.4(9)
C82 C83 C84 110.6(9)
C82 C83 H83A 109.5
C84 C83 H83A 109.5
C82 C83 H83B 109.5
C84 C83 H83B 109.5
H83A C83 H83B 108.1
C85 C84 C83 112.5(7)
C85 C84 H84A 109.1
C83 C84 H84A 109.1
C85 C84 H84B 109.1
C83 C84 H84B 109.1
H84A C84 H84B 107.8
C84 C85 C90 111.7(8)
C84 C85 C86 114.5(7)
C90 C85 C86 118.0(7)
C84 C85 H85 103.5
C90 C85 H85 103.5
C86 C85 H85 103.5
C101 C86 C100 107.2(7)
C101 C86 C87 106.6(8)
C100 C86 C87 109.3(7)
C101 C86 C85 110.7(7)
C100 C86 C85 115.7(8)
C87 C86 C85 107.0(6)
O14 C87 C88 110.1(7)
O14 C87 C86 110.7(7)
C88 C87 C86 111.5(8)
O14 C87 H87 108.2
C88 C87 H87 108.2
C86 C87 H87 108.2
C89 C88 C87 111.3(7)
C89 C88 H88A 109.4
C87 C88 H88A 109.4
C89 C88 H88B 109.4
C87 C88 H88B 109.4
H88A C88 H88B 108.0
C88 C89 C90 113.3(7)
C88 C89 H89A 108.9
C90 C89 H89A 108.9
C88 C89 H89B 108.9
C90 C89 H89B 108.9
H89A C89 H89B 107.7
C102 C90 C89 110.0(8)
C102 C90 C85 114.2(7)
C89 C90 C85 108.2(7)
C102 C90 C91 110.0(7)
C89 C90 C91 107.9(7)
C85 C90 C91 106.3(7)
C92 C91 C82 115.2(8)
C92 C91 C90 115.0(7)
C82 C91 C90 108.1(7)
C92 C91 H91 105.9
C82 C91 H91 105.9
C90 C91 H91 105.9
C91 C92 C93 116.3(8)
C91 C92 H92A 108.2
C93 C92 H92A 108.2
C91 C92 H92B 108.2
C93 C92 H92B 108.2
H92A C92 H92B 107.4
C94 C93 C92 115.4(8)
C94 C93 C96 104.8(8)
C92 C93 C96 109.9(8)
C94 C93 H93 108.8
C92 C93 H93 108.8
C96 C93 H93 108.8
C93 C94 S3 105.1(8)
C93 C94 H94A 110.7
S3 C94 H94A 110.7
C93 C94 H94B 110.7
S3 C94 H94B 110.7
H94A C94 H94B 108.8
C96 C95 S3 108.4(9)
C96 C95 H95A 110.0
S3 C95 H95A 110.0
C96 C95 H95B 110.0
S3 C95 H95B 110.0
H95A C95 H95B 108.4
C97 C96 C93 117.3(8)
C97 C96 C95 111.9(10)
C93 C96 C95 105.8(8)
C97 C96 C99 101.5(8)
C93 C96 C99 111.3(9)
C95 C96 C99 108.9(8)
O15 C97 C96 109.9(11)
O15 C97 C98 108.6(9)
C96 C97 C98 100.3(9)
O15 C97 H97 112.4
C96 C97 H97 112.4
C98 C97 H97 112.4
O12 C98 C97 104.3(10)
O12 C98 H98A 110.9
C97 C98 H98A 110.9
O12 C98 H98B 110.9
C97 C98 H98B 110.9
H98A C98 H98B 108.9
O11 C99 O12 123.5(10)
O11 C99 C96 130.4(10)
O12 C99 C96 106.1(11)
O13 C100 C86 112.2(7)
O13 C100 H10A 109.2
C86 C100 H10A 109.2
O13 C100 H10B 109.2
C86 C100 H10B 109.2
H10A C100 H10B 107.9
C86 C101 H10C 109.5
C86 C101 H10D 109.5
H10C C101 H10D 109.5
C86 C101 H10E 109.5
H10C C101 H10E 109.5
H10D C101 H10E 109.5
C90 C102 H10F 109.5
C90 C102 H10G 109.5
H10F C102 H10G 109.5
C90 C102 H10H 109.5
H10F C102 H10H 109.5
H10G C102 H10H 109.5
Si7 C103 H10I 109.5
Si7 C103 H10J 109.5
H10I C103 H10J 109.5
Si7 C103 H10K 109.5
H10I C103 H10K 109.5
H10J C103 H10K 109.5
Si7 C104 H10L 109.5
Si7 C104 H10M 109.5
H10L C104 H10M 109.5
Si7 C104 H10N 109.5
H10L C104 H10N 109.5
H10M C104 H10N 109.5
C108 C105 C107 112.5(13)
C108 C105 C106 109.6(10)
C107 C105 C106 107.9(10)
C108 C105 Si7 108.4(9)
C107 C105 Si7 107.4(10)
C106 C105 Si7 110.9(8)
C105 C106 H10O 109.5
C105 C106 H10P 109.5
H10O C106 H10P 109.5
C105 C106 H10Q 109.5
H10O C106 H10Q 109.5
H10P C106 H10Q 109.5
C105 C107 H10R 109.5
C105 C107 H10S 109.5
H10R C107 H10S 109.5
C105 C107 H10T 109.5
H10R C107 H10T 109.5
H10S C107 H10T 109.5
C105 C108 H10U 109.5
C105 C108 H10V 109.5
H10U C108 H10V 109.5
C105 C108 H10W 109.5
H10U C108 H10W 109.5
H10V C108 H10W 109.5
Si8 C109 H10X 109.5
Si8 C109 H10Y 109.5
H10X C109 H10Y 109.5
Si8 C109 H10Z 109.5
H10X C109 H10Z 109.5
H10Y C109 H10Z 109.5
Si8 C110 H11A 109.5
Si8 C110 H11B 109.5
H11A C110 H11B 109.5
Si8 C110 H11C 109.5
H11A C110 H11C 109.5
H11B C110 H11C 109.5
C113 C111 C114 113.3(15)
C113 C111 C112 112.7(16)
C114 C111 C112 109.3(13)
C113 C111 Si8 106.0(11)
C114 C111 Si8 110.7(13)
C112 C111 Si8 104.4(11)
C111 C112 H11D 109.5
C111 C112 H11E 109.5
H11D C112 H11E 109.5
C111 C112 H11F 109.5
H11D C112 H11F 109.5
H11E C112 H11F 109.5
C111 C113 H11G 109.5
C111 C113 H11H 109.5
H11G C113 H11H 109.5
C111 C113 H11I 109.5
H11G C113 H11I 109.5
H11H C113 H11I 109.5
C111 C114 H11J 109.5
C111 C114 H11K 109.5
H11J C114 H11K 109.5
C111 C114 H11L 109.5
H11J C114 H11L 109.5
H11K C114 H11L 109.5
O15 Si9 C117 112.2(10)
O15 Si9 C115 108.2(8)
C117 Si9 C115 118.1(10)
O15 Si9 C116 105.8(8)
C117 Si9 C116 98.0(9)
C115 Si9 C116 113.7(9)
Si9 C115 H11M 109.5
Si9 C115 H11N 109.5
H11M C115 H11N 109.5
Si9 C115 H11O 109.5
H11M C115 H11O 109.5
H11N C115 H11O 109.5
Si9 C116 H11P 109.5
Si9 C116 H11Q 109.5
H11P C116 H11Q 109.5
Si9 C116 H11R 109.5
H11P C116 H11R 109.5
H11Q C116 H11R 109.5
C118 C117 C119 113(2)
C118 C117 C120 125(2)
C119 C117 C120 112(2)
C118 C117 Si9 107.4(18)
C119 C117 Si9 94.5(16)
C120 C117 Si9 98.2(12)
C117 C118 H11S 109.5
C117 C118 H11T 109.5
H11S C118 H11T 109.5
C117 C118 H11U 109.5
H11S C118 H11U 109.5
H11T C118 H11U 109.5
C117 C119 H11V 109.5
C117 C119 H11W 109.5
H11V C119 H11W 109.5
C117 C119 H11X 109.5
H11V C119 H11X 109.5
H11W C119 H11X 109.5
C117 C120 H12C 109.5
C117 C120 H12D 109.5
H12C C120 H12D 109.5
C117 C120 H12E 109.5
H12C C120 H12E 109.5
H12D C120 H12E 109.5
C17A Si9A C15A 131.8(13)
C17A Si9A C16A 87(2)
C15A Si9A C16A 96(2)
C17A Si9A O15 108.7(10)
C15A Si9A O15 104.2(8)
C16A Si9A O15 132(3)
Si9A C15A H15C 109.5
Si9A C15A H15D 109.5
H15C C15A H15D 109.5
Si9A C15A H15E 109.5
H15C C15A H15E 109.5
H15D C15A H15E 109.5
Si9A C16A H16A 109.5
Si9A C16A H16B 109.5
H16A C16A H16B 109.5
Si9A C16A H16C 109.5
H16A C16A H16C 109.5
H16B C16A H16C 109.5
C19A C17A C18A 109(2)
C19A C17A C20A 123(2)
C18A C17A C20A 100(2)
C19A C17A Si9A 111.9(18)
C18A C17A Si9A 99.4(16)
C20A C17A Si9A 110.5(19)
C17A C18A H18C 109.5
C17A C18A H18D 109.5
H18C C18A H18D 109.5
C17A C18A H18E 109.5
H18C C18A H18E 109.5
H18D C18A H18E 109.5
C17A C19A H19A 109.5
C17A C19A H19B 109.5
H19A C19A H19B 109.5
C17A C19A H19C 109.5
H19A C19A H19C 109.5
H19B C19A H19C 109.5
C17A C20A H20C 109.5
C17A C20A H20D 109.5
H20C C20A H20D 109.5
C17A C20A H20E 109.5
H20C C20A H20E 109.5
H20D C20A H20E 109.5

loop_
_geom_bond_atom_site_label_1
_geom_bond_atom_site_label_2
_geom_bond_distance
Si1 O3 1.615(6)
Si1 C23 1.793(18)
Si1 C25 1.829(13)
Si1 C24 1.876(18)
Si2 O4 1.645(7)
Si2 C30 1.836(16)
Si2 C29 1.850(15)
Si2 C31 1.874(11)
Si3 O5 1.674(7)
Si3 C37 1.778(14)
Si3 C36 1.848(12)
Si3 C35 1.879(13)
Si4 O8 1.630(6)
Si4 C64 1.840(14)
Si4 C63 1.854(14)
Si4 C65 1.855(13)
Si5 O9 1.629(7)
Si5 C71 1.852(11)
Si5 C70 1.863(14)
Si5 C69 1.888(17)
Si6 O10 1.667(7)
Si6 C77 1.699(16)
Si6 C75 1.805(14)
Si6 C76 2.078(15)
Si7 O13 1.626(6)
Si7 C104 1.837(13)
Si7 C103 1.855(14)
Si7 C105 1.877(11)
Si8 O14 1.665(8)
Si8 C111 1.829(15)
Si8 C110 1.882(16)
Si8 C109 1.885(14)
S1 C15 1.826(13)
S1 C14 1.836(14)
S2 C55 1.810(12)
S2 C54 1.838(12)
S3 C95 1.785(13)
S3 C94 1.834(12)
O1 C19 1.217(13)
O2 C19 1.345(13)
O2 C18 1.425(14)
O3 C20 1.408(11)
O4 C7 1.423(10)
O5 C17 1.368(12)
O6 C59 1.196(13)
O7 C59 1.341(13)
O7 C58 1.419(16)
O8 C60 1.411(12)
O9 C47 1.437(10)
O10 C57 1.419(14)
O11 C99 1.190(14)
O12 C99 1.349(14)
O12 C98 1.423(18)
O13 C100 1.409(11)
O14 C87 1.414(10)
O15 C97 1.417(14)
O15 Si9 1.657(9)
O15 Si9A 1.851(12)
C1 C2 1.335(16)
C1 H1A 0.9500
C1 H1B 0.9500
C2 C11 1.495(13)
C2 C3 1.499(16)
C3 C4 1.512(13)
C3 H3A 0.9900
C3 H3B 0.9900
C4 C5 1.546(13)
C4 H4A 0.9900
C4 H4B 0.9900
C5 C10 1.552(11)
C5 C6 1.562(11)
C5 H5 1.0000
C6 C21 1.514(12)
C6 C20 1.537(12)
C6 C7 1.546(13)
C7 C8 1.515(12)
C7 H7 1.0000
C8 C9 1.494(12)
C8 H8A 0.9900
C8 H8B 0.9900
C9 C10 1.521(13)
C9 H9A 0.9900
C9 H9B 0.9900
C10 C22 1.540(12)
C10 C11 1.567(12)
C11 C12 1.559(13)
C11 H11 1.0000
C12 C13 1.523(13)
C12 H12A 0.9900
C12 H12B 0.9900
C13 C14 1.500(14)
C13 C16 1.537(13)
C13 H13 1.0000
C14 H14A 0.9900
C14 H14B 0.9900
C15 C16 1.530(13)
C15 H15A 0.9900
C15 H15B 0.9900
C16 C17 1.524(14)
C16 C19 1.537(14)
C17 C18 1.537(13)
C17 H17 1.0000
C18 H18A 0.9900
C18 H18B 0.9900
C20 H20A 0.9900
C20 H20B 0.9900
C21 H21A 0.9800
C21 H21B 0.9800
C21 H21C 0.9800
C22 H22A 0.9800
C22 H22B 0.9800
C22 H22C 0.9800
C23 H23A 0.9800
C23 H23B 0.9800
C23 H23C 0.9800
C24 H24A 0.9800
C24 H24B 0.9800
C24 H24C 0.9800
C25 C27 1.48(2)
C25 C26 1.514(15)
C25 C28 1.55(2)
C26 H26A 0.9800
C26 H26B 0.9800
C26 H26C 0.9800
C27 H27A 0.9800
C27 H27B 0.9800
C27 H27C 0.9800
C28 H28A 0.9800
C28 H28B 0.9800
C28 H28C 0.9800
C29 H29A 0.9800
C29 H29B 0.9800
C29 H29C 0.9800
C30 H30A 0.9800
C30 H30B 0.9800
C30 H30C 0.9800
C31 C34 1.525(19)
C31 C32 1.533(18)
C31 C33 1.549(17)
C32 H32A 0.9800
C32 H32B 0.9800
C32 H32C 0.9800
C33 H33A 0.9800
C33 H33B 0.9800
C33 H33C 0.9800
C34 H34A 0.9800
C34 H34B 0.9800
C34 H34C 0.9800
C35 H35A 0.9800
C35 H35B 0.9800
C35 H35C 0.9800
C36 H36A 0.9800
C36 H36B 0.9800
C36 H36C 0.9800
C37 C39 1.57(2)
C37 C38 1.606(19)
C37 C40 1.63(2)
C38 H38A 0.9800
C38 H38B 0.9800
C38 H38C 0.9800
C39 H39A 0.9800
C39 H39B 0.9800
C39 H39C 0.9800
C40 H40A 0.9800
C40 H40B 0.9800
C40 H40C 0.9800
C41 C42 1.369(16)
C41 H41A 0.9500
C41 H41B 0.9500
C42 C43 1.502(16)
C42 C51 1.506(14)
C43 C44 1.531(13)
C43 H43A 0.9900
C43 H43B 0.9900
C44 C45 1.550(12)
C44 H44A 0.9900
C44 H44B 0.9900
C45 C46 1.563(11)
C45 C50 1.566(12)
C45 H45 1.0000
C46 C61 1.513(12)
C46 C47 1.524(12)
C46 C60 1.548(11)
C47 C48 1.518(12)
C47 H47 1.0000
C48 C49 1.499(12)
C48 H48A 0.9900
C48 H48B 0.9900
C49 C50 1.536(13)
C49 H49A 0.9900
C49 H49B 0.9900
C50 C62 1.551(12)
C50 C51 1.564(12)
C51 C52 1.544(12)
C51 H51 1.0000
C52 C53 1.527(12)
C52 H52A 0.9900
C52 H52B 0.9900
C53 C54 1.525(13)
C53 C56 1.534(13)
C53 H53 1.0000
C54 H54A 0.9900
C54 H54B 0.9900
C55 C56 1.547(14)
C55 H55A 0.9900
C55 H55B 0.9900
C56 C57 1.512(13)
C56 C59 1.569(14)
C57 C58 1.577(15)
C57 H57 1.0000
C58 H58A 0.9900
C58 H58B 0.9900
C60 H60A 0.9900
C60 H60B 0.9900
C61 H61A 0.9800
C61 H61B 0.9800
C61 H61C 0.9800
C62 H62A 0.9800
C62 H62B 0.9800
C62 H62C 0.9800
C63 H63A 0.9800
C63 H63B 0.9800
C63 H63C 0.9800
C64 H64A 0.9800
C64 H64B 0.9800
C64 H64C 0.9800
C65 C66 1.508(19)
C65 C68 1.518(15)
C65 C67 1.532(19)
C66 H66A 0.9800
C66 H66B 0.9800
C66 H66C 0.9800
C67 H67A 0.9800
C67 H67B 0.9800
C67 H67C 0.9800
C68 H68A 0.9800
C68 H68B 0.9800
C68 H68C 0.9800
C69 H69A 0.9800
C69 H69B 0.9800
C69 H69C 0.9800
C70 H70A 0.9800
C70 H70B 0.9800
C70 H70C 0.9800
C71 C72 1.487(17)
C71 C73 1.54(2)
C71 C74 1.549(17)
C72 H72A 0.9800
C72 H72B 0.9800
C72 H72C 0.9800
C73 H73A 0.9800
C73 H73B 0.9800
C73 H73C 0.9800
C74 H74A 0.9800
C74 H74B 0.9800
C74 H74C 0.9800
C75 H75A 0.9800
C75 H75B 0.9800
C75 H75C 0.9800
C76 H76A 0.9800
C76 H76B 0.9800
C76 H76C 0.9800
C77 C78 1.58(2)
C77 C79 1.584(17)
C77 C80 1.638(18)
C78 H78A 0.9800
C78 H78B 0.9800
C78 H78C 0.9800
C79 H79A 0.9800
C79 H79B 0.9800
C79 H79C 0.9800
C80 H80A 0.9800
C80 H80B 0.9800
C80 H80C 0.9800
C81 C82 1.332(16)
C81 H81A 0.9500
C81 H81B 0.9500
C82 C83 1.458(16)
C82 C91 1.542(14)
C83 C84 1.528(13)
C83 H83A 0.9900
C83 H83B 0.9900
C84 C85 1.522(12)
C84 H84A 0.9900
C84 H84B 0.9900
C85 C90 1.545(11)
C85 C86 1.561(12)
C85 H85 1.0000
C86 C101 1.517(12)
C86 C100 1.537(12)
C86 C87 1.546(13)
C87 C88 1.530(13)
C87 H87 1.0000
C88 C89 1.506(13)
C88 H88A 0.9900
C88 H88B 0.9900
C89 C90 1.542(13)
C89 H89A 0.9900
C89 H89B 0.9900
C90 C102 1.527(13)
C90 C91 1.562(12)
C91 C92 1.533(12)
C91 H91 1.0000
C92 C93 1.537(13)
C92 H92A 0.9900
C92 H92B 0.9900
C93 C94 1.524(14)
C93 C96 1.547(14)
C93 H93 1.0000
C94 H94A 0.9900
C94 H94B 0.9900
C95 C96 1.554(15)
C95 H95A 0.9900
C95 H95B 0.9900
C96 C97 1.480(15)
C96 C99 1.560(15)
C97 C98 1.547(14)
C97 H97 1.0000
C98 H98A 0.9900
C98 H98B 0.9900
C100 H10A 0.9900
C100 H10B 0.9900
C101 H10C 0.9800
C101 H10D 0.9800
C101 H10E 0.9800
C102 H10F 0.9800
C102 H10G 0.9800
C102 H10H 0.9800
C103 H10I 0.9800
C103 H10J 0.9800
C103 H10K 0.9800
C104 H10L 0.9800
C104 H10M 0.9800
C104 H10N 0.9800
C105 C108 1.501(19)
C105 C107 1.527(19)
C105 C106 1.529(14)
C106 H10O 0.9800
C106 H10P 0.9800
C106 H10Q 0.9800
C107 H10R 0.9800
C107 H10S 0.9800
C107 H10T 0.9800
C108 H10U 0.9800
C108 H10V 0.9800
C108 H10W 0.9800
C109 H10X 0.9800
C109 H10Y 0.9800
C109 H10Z 0.9800
C110 H11A 0.9800
C110 H11B 0.9800
C110 H11C 0.9800
C111 C113 1.51(2)
C111 C114 1.54(2)
C111 C112 1.59(2)
C112 H11D 0.9800
C112 H11E 0.9800
C112 H11F 0.9800
C113 H11G 0.9800
C113 H11H 0.9800
C113 H11I 0.9800
C114 H11J 0.9800
C114 H11K 0.9800
C114 H11L 0.9800
Si9 C117 1.811(18)
Si9 C115 1.835(19)
Si9 C116 1.94(2)
C115 H11M 0.9800
C115 H11N 0.9800
C115 H11O 0.9800
C116 H11P 0.9800
C116 H11Q 0.9800
C116 H11R 0.9800
C117 C118 1.52(4)
C117 C119 1.64(4)
C117 C120 1.70(2)
C118 H11S 0.9800
C118 H11T 0.9800
C118 H11U 0.9800
C119 H11V 0.9800
C119 H11W 0.9800
C119 H11X 0.9800
C120 H12C 0.9800
C120 H12D 0.9800
C120 H12E 0.9800
Si9A C17A 1.690(18)
Si9A C15A 1.735(19)
Si9A C16A 1.78(7)
C15A H15C 0.9800
C15A H15D 0.9800
C15A H15E 0.9800
C16A H16A 0.9800
C16A H16B 0.9800
C16A H16C 0.9800
C17A C19A 1.55(3)
C17A C18A 1.64(2)
C17A C20A 1.67(4)
C18A H18C 0.9800
C18A H18D 0.9800
C18A H18E 0.9800
C19A H19A 0.9800
C19A H19B 0.9800
C19A H19C 0.9800
C20A H20C 0.9800
C20A H20D 0.9800
C20A H20E 0.9800

loop_
_geom_torsion_atom_site_label_1
_geom_torsion_atom_site_label_2
_geom_torsion_atom_site_label_3
_geom_torsion_atom_site_label_4
_geom_torsion
C23 Si1 O3 C20 50.5(15)
C25 Si1 O3 C20 176.0(8)
C24 Si1 O3 C20 -68.4(11)
C30 Si2 O4 C7 -77.6(12)
C29 Si2 O4 C7 44.8(11)
C31 Si2 O4 C7 163.6(7)
C37 Si3 O5 C17 -44.4(10)
C36 Si3 O5 C17 -163.1(9)
C35 Si3 O5 C17 78.1(10)
C64 Si4 O8 C60 52.0(11)
C63 Si4 O8 C60 -68.6(10)
C65 Si4 O8 C60 173.6(7)
C71 Si5 O9 C47 166.1(7)
C70 Si5 O9 C47 48.1(10)
C69 Si5 O9 C47 -73.9(12)
C77 Si6 O10 C57 95.1(10)
C75 Si6 O10 C57 -43.0(11)
C76 Si6 O10 C57 -160.4(9)
C104 Si7 O13 C100 -68.2(9)
C103 Si7 O13 C100 51.8(10)
C105 Si7 O13 C100 172.4(7)
C111 Si8 O14 C87 163.4(8)
C110 Si8 O14 C87 -74.6(10)
C109 Si8 O14 C87 42.6(11)
C1 C2 C3 C4 -115.1(12)
C11 C2 C3 C4 56.0(11)
C2 C3 C4 C5 -52.7(12)
C3 C4 C5 C10 57.0(10)
C3 C4 C5 C6 -168.2(8)
C4 C5 C6 C21 60.4(9)
C10 C5 C6 C21 -167.8(7)
C4 C5 C6 C20 -63.0(10)
C10 C5 C6 C20 68.7(10)
C4 C5 C6 C7 176.0(7)
C10 C5 C6 C7 -52.2(9)
Si2 O4 C7 C8 -87.8(9)
Si2 O4 C7 C6 147.1(6)
C21 C6 C7 O4 -66.3(8)
C20 C6 C7 O4 49.3(9)
C5 C6 C7 O4 175.9(6)
C21 C6 C7 C8 170.9(8)
C20 C6 C7 C8 -73.5(9)
C5 C6 C7 C8 53.1(9)
O4 C7 C8 C9 178.3(8)
C6 C7 C8 C9 -58.1(11)
C7 C8 C9 C10 56.9(11)
C8 C9 C10 C22 74.4(10)
C8 C9 C10 C5 -51.4(10)
C8 C9 C10 C11 -165.1(8)
C4 C5 C10 C9 -176.1(7)
C6 C5 C10 C9 51.6(9)
C4 C5 C10 C22 60.9(10)
C6 C5 C10 C22 -71.4(10)
C4 C5 C10 C11 -59.2(8)
C6 C5 C10 C11 168.5(7)
C1 C2 C11 C12 -21.0(14)
C3 C2 C11 C12 168.0(8)
C1 C2 C11 C10 109.1(11)
C3 C2 C11 C10 -61.9(10)
C9 C10 C11 C2 177.2(8)
C22 C10 C11 C2 -62.0(10)
C5 C10 C11 C2 61.6(9)
C9 C10 C11 C12 -52.1(9)
C22 C10 C11 C12 68.8(10)
C5 C10 C11 C12 -167.7(7)
C2 C11 C12 C13 -60.5(11)
C10 C11 C12 C13 171.0(8)
C11 C12 C13 C14 -51.8(13)
C11 C12 C13 C16 -169.5(7)
C12 C13 C14 S1 -78.0(10)
C16 C13 C14 S1 42.7(9)
C15 S1 C14 C13 -22.3(8)
C14 S1 C15 C16 -4.9(8)
S1 C15 C16 C17 160.6(7)
S1 C15 C16 C19 -90.9(9)
S1 C15 C16 C13 30.6(10)
C14 C13 C16 C17 -175.0(9)
C12 C13 C16 C17 -51.4(11)
C14 C13 C16 C15 -47.8(11)
C12 C13 C16 C15 75.9(10)
C14 C13 C16 C19 70.9(10)
C12 C13 C16 C19 -165.4(8)
Si3 O5 C17 C16 -165.0(6)
Si3 O5 C17 C18 -55.2(12)
C15 C16 C17 O5 -166.3(8)
C19 C16 C17 O5 80.0(9)
C13 C16 C17 O5 -41.1(11)
C15 C16 C17 C18 75.5(10)
C19 C16 C17 C18 -38.2(9)
C13 C16 C17 C18 -159.3(8)
C19 O2 C18 C17 -17.5(11)
O5 C17 C18 O2 -80.2(10)
C16 C17 C18 O2 35.8(10)
C18 O2 C19 O1 170.3(9)
C18 O2 C19 C16 -8.8(10)
C17 C16 C19 O1 -147.9(10)
C15 C16 C19 O1 95.2(13)
C13 C16 C19 O1 -23.5(14)
C17 C16 C19 O2 31.1(9)
C15 C16 C19 O2 -85.8(10)
C13 C16 C19 O2 155.5(8)
Si1 O3 C20 C6 162.3(6)
C21 C6 C20 O3 -60.5(9)
C7 C6 C20 O3 -175.7(7)
C5 C6 C20 O3 64.4(9)
O3 Si1 C25 C27 55.7(13)
C23 Si1 C25 C27 178.6(16)
C24 Si1 C25 C27 -60.5(16)
O3 Si1 C25 C26 178.5(10)
C23 Si1 C25 C26 -58.6(16)
C24 Si1 C25 C26 62.2(15)
O3 Si1 C25 C28 -64.3(13)
C23 Si1 C25 C28 58.6(17)
C24 Si1 C25 C28 179.4(15)
O4 Si2 C31 C34 -51.9(10)
C30 Si2 C31 C34 -170.0(12)
C29 Si2 C31 C34 68.6(12)
O4 Si2 C31 C32 -172.9(9)
C30 Si2 C31 C32 69.0(13)
C29 Si2 C31 C32 -52.4(12)
O4 Si2 C31 C33 65.2(10)
C30 Si2 C31 C33 -52.9(13)
C29 Si2 C31 C33 -174.3(11)
O5 Si3 C37 C39 72.2(12)
C36 Si3 C37 C39 -174.2(10)
C35 Si3 C37 C39 -52.4(12)
O5 Si3 C37 C38 -173.2(9)
C36 Si3 C37 C38 -59.6(12)
C35 Si3 C37 C38 62.2(12)
O5 Si3 C37 C40 -51.5(11)
C36 Si3 C37 C40 62.1(12)
C35 Si3 C37 C40 -176.1(10)
C41 C42 C43 C44 -114.9(11)
C51 C42 C43 C44 58.6(11)
C42 C43 C44 C45 -55.0(12)
C43 C44 C45 C46 -166.3(8)
C43 C44 C45 C50 58.4(11)
C44 C45 C46 C61 58.1(10)
C50 C45 C46 C61 -169.2(7)
C44 C45 C46 C47 175.3(7)
C50 C45 C46 C47 -52.1(9)
C44 C45 C46 C60 -62.8(10)
C50 C45 C46 C60 69.8(9)
Si5 O9 C47 C48 -90.8(9)
Si5 O9 C47 C46 144.9(6)
C61 C46 C47 O9 -64.9(9)
C60 C46 C47 O9 50.8(9)
C45 C46 C47 O9 177.0(7)
C61 C46 C47 C48 172.4(7)
C60 C46 C47 C48 -71.9(9)
C45 C46 C47 C48 54.3(9)
O9 C47 C48 C49 177.5(8)
C46 C47 C48 C49 -59.5(11)
C47 C48 C49 C50 57.2(12)
C48 C49 C50 C62 74.5(10)
C48 C49 C50 C51 -165.1(8)
C48 C49 C50 C45 -50.5(10)
C44 C45 C50 C49 -175.9(7)
C46 C45 C50 C49 50.0(9)
C44 C45 C50 C62 62.1(10)
C46 C45 C50 C62 -72.1(10)
C44 C45 C50 C51 -59.1(8)
C46 C45 C50 C51 166.7(7)
C41 C42 C51 C52 -19.0(13)
C43 C42 C51 C52 167.6(8)
C41 C42 C51 C50 110.6(10)
C43 C42 C51 C50 -62.8(10)
C49 C50 C51 C42 176.1(8)
C62 C50 C51 C42 -63.9(10)
C45 C50 C51 C42 59.9(9)
C49 C50 C51 C52 -52.8(9)
C62 C50 C51 C52 67.1(10)
C45 C50 C51 C52 -169.0(7)
C42 C51 C52 C53 -59.0(11)
C50 C51 C52 C53 173.4(7)
C51 C52 C53 C54 -44.9(12)
C51 C52 C53 C56 -163.4(7)
C52 C53 C54 S2 -76.3(9)
C56 C53 C54 S2 44.2(8)
C55 S2 C54 C53 -23.9(7)
C54 S2 C55 C56 -2.7(7)
C54 C53 C56 C57 -173.3(9)
C52 C53 C56 C57 -49.0(11)
C54 C53 C56 C55 -47.6(10)
C52 C53 C56 C55 76.7(9)
C54 C53 C56 C59 70.1(9)
C52 C53 C56 C59 -165.6(7)
S2 C55 C56 C57 159.2(7)
S2 C55 C56 C53 28.9(9)
S2 C55 C56 C59 -91.2(8)
Si6 O10 C57 C56 154.8(7)
Si6 O10 C57 C58 -97.8(10)
C53 C56 C57 O10 -45.6(11)
C55 C56 C57 O10 -169.4(7)
C59 C56 C57 O10 76.5(9)
C53 C56 C57 C58 -159.0(9)
C55 C56 C57 C58 77.2(11)
C59 C56 C57 C58 -36.9(11)
C59 O7 C58 C57 -19.2(12)
O10 C57 C58 O7 -77.8(10)
C56 C57 C58 O7 35.7(11)
C58 O7 C59 O6 171.9(11)
C58 O7 C59 C56 -5.3(12)
C57 C56 C59 O6 -148.4(11)
C53 C56 C59 O6 -21.6(14)
C55 C56 C59 O6 95.5(13)
C57 C56 C59 O7 28.5(10)
C53 C56 C59 O7 155.4(8)
C55 C56 C59 O7 -87.6(10)
Si4 O8 C60 C46 162.2(6)
C61 C46 C60 O8 -61.8(9)
C47 C46 C60 O8 -178.3(7)
C45 C46 C60 O8 60.6(9)
O8 Si4 C65 C66 56.2(10)
C64 Si4 C65 C66 175.9(11)
C63 Si4 C65 C66 -60.7(12)
O8 Si4 C65 C68 178.7(8)
C64 Si4 C65 C68 -61.7(12)
C63 Si4 C65 C68 61.7(12)
O8 Si4 C65 C67 -62.5(11)
C64 Si4 C65 C67 57.2(12)
C63 Si4 C65 C67 -179.4(12)
O9 Si5 C71 C72 -173.7(10)
C70 Si5 C71 C72 -53.2(12)
C69 Si5 C71 C72 68.8(13)
O9 Si5 C71 C73 -50.9(10)
C70 Si5 C71 C73 69.7(12)
C69 Si5 C71 C73 -168.4(12)
O9 Si5 C71 C74 62.8(11)
C70 Si5 C71 C74 -176.7(11)
C69 Si5 C71 C74 -54.7(13)
O10 Si6 C77 C78 42.5(16)
C75 Si6 C77 C78 178.5(14)
C76 Si6 C77 C78 -61.7(15)
O10 Si6 C77 C79 164.0(11)
C75 Si6 C77 C79 -60.0(14)
C76 Si6 C77 C79 59.9(13)
O10 Si6 C77 C80 -82.0(13)
C75 Si6 C77 C80 54.0(13)
C76 Si6 C77 C80 173.9(11)
C81 C82 C83 C84 -115.8(12)
C91 C82 C83 C84 56.8(11)
C82 C83 C84 C85 -52.2(13)
C83 C84 C85 C90 54.8(11)
C83 C84 C85 C86 -167.9(9)
C84 C85 C86 C101 57.6(10)
C90 C85 C86 C101 -167.9(8)
C84 C85 C86 C100 -64.7(10)
C90 C85 C86 C100 69.9(10)
C84 C85 C86 C87 173.3(8)
C90 C85 C86 C87 -52.1(9)
Si8 O14 C87 C88 -91.2(9)
Si8 O14 C87 C86 145.1(6)
C101 C86 C87 O14 -63.9(9)
C100 C86 C87 O14 51.7(10)
C85 C86 C87 O14 177.6(7)
C101 C86 C87 C88 173.2(7)
C100 C86 C87 C88 -71.2(9)
C85 C86 C87 C88 54.8(9)
O14 C87 C88 C89 176.1(8)
C86 C87 C88 C89 -60.7(10)
C87 C88 C89 C90 58.4(11)
C88 C89 C90 C102 74.7(10)
C88 C89 C90 C85 -50.7(10)
C88 C89 C90 C91 -165.3(8)
C84 C85 C90 C102 62.6(10)
C86 C85 C90 C102 -73.2(10)
C84 C85 C90 C89 -174.5(7)
C86 C85 C90 C89 49.7(9)
C84 C85 C90 C91 -58.8(9)
C86 C85 C90 C91 165.4(7)
C81 C82 C91 C92 -20.3(13)
C83 C82 C91 C92 166.9(8)
C81 C82 C91 C90 109.9(11)
C83 C82 C91 C90 -63.0(10)
C102 C90 C91 C92 67.3(10)
C89 C90 C91 C92 -52.7(10)
C85 C90 C91 C92 -168.6(7)
C102 C90 C91 C82 -62.9(10)
C89 C90 C91 C82 177.1(8)
C85 C90 C91 C82 61.2(9)
C82 C91 C92 C93 -60.9(11)
C90 C91 C92 C93 172.4(8)
C91 C92 C93 C94 -41.2(13)
C91 C92 C93 C96 -159.4(8)
C92 C93 C94 S3 -76.3(10)
C96 C93 C94 S3 44.7(9)
C95 S3 C94 C93 -24.3(8)
C94 S3 C95 C96 -3.1(8)
C94 C93 C96 C97 -173.4(10)
C92 C93 C96 C97 -48.8(12)
C94 C93 C96 C95 -47.7(10)
C92 C93 C96 C95 76.9(10)
C94 C93 C96 C99 70.4(9)
C92 C93 C96 C99 -165.0(7)
S3 C95 C96 C97 158.4(7)
S3 C95 C96 C93 29.5(10)
S3 C95 C96 C99 -90.2(9)
Si9 O15 C97 C96 150.0(8)
Si9A O15 C97 C96 165.3(7)
Si9 O15 C97 C98 -101.1(12)
Si9A O15 C97 C98 -85.9(11)
C93 C96 C97 O15 -45.3(12)
C95 C96 C97 O15 -167.8(8)
C99 C96 C97 O15 76.2(9)
C93 C96 C97 C98 -159.5(10)
C95 C96 C97 C98 77.9(12)
C99 C96 C97 C98 -38.1(12)
C99 O12 C98 C97 -16.9(13)
O15 C97 C98 O12 -80.2(12)
C96 C97 C98 O12 35.0(13)
C98 O12 C99 O11 171.4(11)
C98 O12 C99 C96 -7.8(11)
C97 C96 C99 O11 -148.8(12)
C93 C96 C99 O11 -23.2(15)
C95 C96 C99 O11 93.0(14)
C97 C96 C99 O12 30.3(10)
C93 C96 C99 O12 155.9(8)
C95 C96 C99 O12 -87.8(10)
Si7 O13 C100 C86 161.3(6)
C101 C86 C100 O13 -62.6(10)
C87 C86 C100 O13 -177.8(7)
C85 C86 C100 O13 61.5(10)
O13 Si7 C105 C108 57.4(10)
C104 Si7 C105 C108 -60.6(11)
C103 Si7 C105 C108 176.8(10)
O13 Si7 C105 C107 -64.5(11)
C104 Si7 C105 C107 177.6(11)
C103 Si7 C105 C107 55.0(12)
O13 Si7 C105 C106 177.8(8)
C104 Si7 C105 C106 59.9(11)
C103 Si7 C105 C106 -62.7(11)
O14 Si8 C111 C113 -54.8(13)
C110 Si8 C111 C113 -174.6(13)
C109 Si8 C111 C113 68.4(14)
O14 Si8 C111 C114 -178.1(11)
C110 Si8 C111 C114 62.1(14)
C109 Si8 C111 C114 -54.8(14)
O14 Si8 C111 C112 64.4(11)
C110 Si8 C111 C112 -55.4(14)
C109 Si8 C111 C112 -172.3(12)
C97 O15 Si9 C117 95.4(11)
C97 O15 Si9 C115 -36.6(12)
C97 O15 Si9 C116 -158.8(10)
O15 Si9 C117 C118 55(2)
C115 Si9 C117 C118 -177.7(19)
C116 Si9 C117 C118 -55(2)
O15 Si9 C117 C119 171.5(14)
C115 Si9 C117 C119 -61.6(17)
C116 Si9 C117 C119 60.8(16)
O15 Si9 C117 C120 -75.6(16)
C115 Si9 C117 C120 51.2(18)
C116 Si9 C117 C120 173.6(14)
C97 O15 Si9A C17A 130.8(10)
C97 O15 Si9A C15A -85.0(9)
C97 O15 Si9A C16A 28(3)
C15A Si9A C17A C19A 33(2)
C16A Si9A C17A C19A -62(3)
O15 Si9A C17A C19A 163.9(15)
C15A Si9A C17A C18A -82(2)
C16A Si9A C17A C18A -177(3)
O15 Si9A C17A C18A 49(2)
C15A Si9A C17A C20A 173.6(17)
C16A Si9A C17A C20A 78(3)
O15 Si9A C17A C20A -55.9(18)
